data_1567198
loop_
_publ_author_name
'Schnitzer, Tobias'
'Rackl, Jonas W.'
'Wennemers, Helma'

_publ_section_title
;
 Stereoselective peptide catalysis in complex environments -- from river
 water to cell lysates
;
_journal_name_full 'Chemical Science'
_journal_paper_doi 10.1039/D2SC02044K
_journal_year 2022
_chemical_absolute_configuration ad
_chemical_formula_moiety 'C16 H27 N4 O5, C2 F3 O2'
_chemical_formula_sum 'C18 H27 F3 N4 O7'
_chemical_formula_weight 468.43
_chemical_name_systematic 'H-DPro-MePro-Glu-NH2 TFA'
_space_group_crystal_system monoclinic
_space_group_IT_number 4
_space_group_name_Hall 'P 2yb'
_space_group_name_H-M_alt 'P 1 21 1'
_atom_sites_solution_hydrogens mixed
_atom_sites_solution_primary dual
_audit_creation_date 2016-10-13
_audit_creation_method
;
Olex2 1.2
(compiled 2016.09.09 svn.r3337 for OlexSys, GUI svn.r5227)
;
_audit_update_record
;
2022-02-16 deposited with the CCDC.	2022-06-29 downloaded from the CCDC.
;
_cell_angle_alpha 90
_cell_angle_beta 111.0260(10)
_cell_angle_gamma 90
_cell_formula_units_Z 8
_cell_length_a 18.0201(3)
_cell_length_b 14.3179(2)
_cell_length_c 18.0259(3)
_cell_measurement_reflns_used 9754
_cell_measurement_temperature 100.0(1)
_cell_measurement_theta_max 66.60
_cell_measurement_theta_min 2.63
_cell_volume 4341.20(12)
_computing_cell_refinement 'Bruker SAINT'
_computing_data_collection 'Bruker APEX2'
_computing_data_reduction 'Bruker SAINT'
_computing_molecular_graphics 'Olex2 (Dolomanov et al., 2009)'
_computing_publication_material 'Olex2 (Dolomanov et al., 2009)'
_computing_structure_refinement 'XL (Sheldrick, 2008)'
_computing_structure_solution 'XS (Sheldrick, 2008)'
_diffrn_ambient_temperature 100.0(1)
_diffrn_detector 'Bruker APEX2 area detector'
_diffrn_detector_area_resol_mean 8.33
_diffrn_detector_type 'CCD area detector'
_diffrn_measured_fraction_theta_full 0.998
_diffrn_measured_fraction_theta_max 0.998
_diffrn_measurement_device 'kappa-stage diffractometer'
_diffrn_measurement_device_type 'Bruker Apex2 Duo (Cu)'
_diffrn_measurement_method '\w and \f scans'
_diffrn_radiation_monochromator 'double mirror optics'
_diffrn_radiation_probe x-ray
_diffrn_radiation_type CuK\a
_diffrn_radiation_wavelength 1.54178
_diffrn_reflns_av_R_equivalents 0.0336
_diffrn_reflns_av_unetI/netI 0.0287
_diffrn_reflns_Laue_measured_fraction_full 0.998
_diffrn_reflns_Laue_measured_fraction_max 0.998
_diffrn_reflns_limit_h_max 21
_diffrn_reflns_limit_h_min -18
_diffrn_reflns_limit_k_max 17
_diffrn_reflns_limit_k_min -16
_diffrn_reflns_limit_l_max 18
_diffrn_reflns_limit_l_min -21
_diffrn_reflns_number 57508
_diffrn_reflns_point_group_measured_fraction_full 0.997
_diffrn_reflns_point_group_measured_fraction_max 0.997
_diffrn_reflns_theta_full 66.702
_diffrn_reflns_theta_max 66.702
_diffrn_reflns_theta_min 2.626
_diffrn_source 'microfocus sealed X-ray tube'
_diffrn_source_type 'Incoatec I\ms'
_diffrn_standards_number 0
_exptl_absorpt_coefficient_mu 1.096
_exptl_absorpt_correction_T_max 0.7528
_exptl_absorpt_correction_T_min 0.6872
_exptl_absorpt_correction_type multi-scan
_exptl_absorpt_process_details
;
SADABS-2014/5 (Bruker,2014/5) was used for absorption correction.
wR2(int) was 0.0594 before and 0.0516 after correction.
The Ratio of minimum to maximum transmission is 0.9129.
The \l/2 correction factor is 0.00150.
;
_exptl_crystal_colour 'clear colourless'
_exptl_crystal_colour_lustre clear
_exptl_crystal_colour_primary colourless
_exptl_crystal_density_diffrn 1.433
_exptl_crystal_description block
_exptl_crystal_F_000 1968
_exptl_crystal_recrystallization_method 'Vapour deposition'
_exptl_crystal_size_max 0.12
_exptl_crystal_size_mid 0.1
_exptl_crystal_size_min 0.08
_refine_diff_density_max 0.358
_refine_diff_density_min -0.218
_refine_diff_density_rms 0.037
_refine_ls_abs_structure_details
;
 Flack x determined using 6650 quotients [(I+)-(I-)]/[(I+)+(I-)]
 (Parsons, Flack and Wagner, Acta Cryst. B69 (2013) 249-259).
;
_refine_ls_abs_structure_Flack 0.08(4)
_refine_ls_extinction_method none
_refine_ls_goodness_of_fit_ref 1.016
_refine_ls_hydrogen_treatment mixed
_refine_ls_matrix_type full
_refine_ls_number_parameters 1253
_refine_ls_number_reflns 14865
_refine_ls_number_restraints 193
_refine_ls_restrained_S_all 1.044
_refine_ls_R_factor_all 0.0277
_refine_ls_R_factor_gt 0.0273
_refine_ls_shift/su_max 0.000
_refine_ls_shift/su_mean 0.000
_refine_ls_structure_factor_coef Fsqd
_refine_ls_weighting_details 'w=1/[\s^2^(Fo^2^)+(0.0419P)^2^+0.7071P] where P=(Fo^2^+2Fc^2^)/3'
_refine_ls_weighting_scheme calc
_refine_ls_wR_factor_gt 0.0699
_refine_ls_wR_factor_ref 0.0703
_reflns_Friedel_coverage 0.913
_reflns_Friedel_fraction_full 0.996
_reflns_Friedel_fraction_max 0.996
_reflns_number_gt 14729
_reflns_number_total 14865
_reflns_threshold_expression 'I > 2\s(I)'
_cod_data_source_file d2sc02044k2.cif
_cod_data_source_block cu_w021016_2_1_0m
_cod_database_code 1567198
_shelx_space_group_comment
;
The symmetry employed for this shelxl refinement is uniquely defined
by the following loop, which should always be used as a source of
symmetry information in preference to the above space-group names.
They are only intended as comments.
;
_shelx_estimated_absorpt_t_max 0.917
_shelx_estimated_absorpt_t_min 0.880
_olex2_refinement_description
;
1. Twinned data refinement
 Scales: 0.6847(9) 0.3153(9)
2. Fixed Uiso
 At 1.2 times of:
  All C(H) groups, All C(H,H) groups, All C(H,H,H,H) groups, All N(H) groups,
  All N(H,H) groups
 At 1.5 times of:
  All C(H,H,H) groups, All O(H) groups
3. Restrained distances
 H1DA-H1DB
 1.524 with sigma of 0.01
 H1CB-H1CA
 1.524 with sigma of 0.01
 H1BA-H1BB
 1.524 with sigma of 0.01
 H1AA-H1AB
 1.524 with sigma of 0.01
 N1D-H1DA = N1D-H1DB = N1C-H1CA = N1C-H1CB = N1A-H1AA = N1A-H1AB = N1B-H1BA =
 N1B-H1BB
 0.91 with sigma of 0.01
 H4AA-H4AB
 1.479 with sigma of 0.01
 H4CA-H4CB
 1.479 with sigma of 0.01
 H4DA-H4DB
 1.479 with sigma of 0.01
 H4BB-H4BA
 1.479 with sigma of 0.01
 N4C-H4CA = N4C-H4CB = N4B-H4BB = N4B-H4BA = N4A-H4AA = N4A-H4AB = N4D-H4DA =
 N4D-H4DB
 0.91 with sigma of 0.01
 N2C-H2C = N2D-H2D = N2B-H2BA = N2A-H2AA
 0.91 with sigma of 0.01
 F3E-C17B \\sim F3B-C17B \\sim F1E-C17B \\sim F1B-C17B \\sim F2E-C17B \\sim
F2B-C17B
 with sigma of 0.02
 F1E-F2E \\sim F2E-F3E \\sim F3E-F1E \\sim F1B-F2B \\sim F2B-F3B \\sim F3B-F1B
 with sigma of 0.02
 C11D-C10D \\sim C11D-C10E \\sim C9D-C10E \\sim C9D-C10D
 with sigma of 0.02
4. Rigid bond restraints
 N3D, C7D, C9D, C11D, C10D, C10E
 with sigma for 1-2 distances of 0.01 and sigma for 1-3 distances of 0.01
5. Uiso/Uaniso restraints and constraints
Uanis(F1E) \\sim Ueq, Uanis(F3E) \\sim Ueq, Uanis(F3B) \\sim Ueq, Uanis(F2E)
\\sim Ueq, Uanis(F1B) \\sim Ueq, Uanis(F2B) \\sim Ueq: with sigma of 0.02 and
sigma for terminal atoms of 0.04
6. Rigid body (RIGU) restrains
 C17B, F1E, F2E, F3E, F1B, F2B, F3B
 with sigma for 1-2 distances of 0.004 and sigma for 1-3 distances of 0.004
 N3D, C7D, C9D, C11D, C10D, C10E
 with sigma for 1-2 distances of 0.004 and sigma for 1-3 distances of 0.004
7. Others
 Sof(H9DC)=Sof(H9DD)=Sof(H11C)=Sof(H11D)=Sof(C10E)=Sof(H10C)=Sof(H10D)=
 Sof(F1E)=Sof(F2E)=Sof(F3E)=1-FVAR(1)
 Sof(H9DA)=Sof(H9DB)=Sof(H11A)=Sof(H11B)=Sof(C10D)=Sof(H10A)=Sof(H10B)=
 Sof(F1B)=Sof(F2B)=Sof(F3B)=FVAR(1)
8.a Ternary CH refined with riding coordinates:
 C4D(H4D), C13D(H13D), C4A(H4A), C13A(H13A), C4B(H4B), C13B(H13B), C4C(H4C),
 C13C(H13C)
8.b Secondary CH2 refined with riding coordinates:
 C2D(H2DA,H2DB), C3D(H3DA,H3DB), C9D(H9DA,H9DB), C9D(H9DC,H9DD), C11D(H11A,
 H11B), C11D(H11C,H11D), C14D(H14A,H14B), C15D(H15A,H15B), C16D(H16A,H16B),
 C10D(H10A,H10B), C10E(H10C,H10D), N4A(H4AA,H4AB), C2A(H2AB,H2AC), C3A(H3AA,
 H3AB), C9A(H9AA,H9AB), C10A(H10E,H10F), C11A(H11E,H11F), C14A(H14C,H14D),
 C15A(H15C,H15D), C16A(H16C,H16D), C2B(H2BB,H2BC), C3B(H3BA,H3BB), C9B(H9BA,
 H9BB), C10B(H10G,H10H), C11B(H11G,H11H), C14B(H14E,H14F), C15B(H15E,H15F),
 C16B(H16E,H16F), C2C(H2CA,H2CB), C3C(H3CA,H3CB), C9C(H9CA,H9CB), C10C(H10I,
 H10J), C11C(H11I,H11J), C14C(H14G,H14H), C15C(H15G,H15H), C16C(H16G,H16H)
8.c Idealised Me refined as rotating group:
 C8D(H8DA,H8DB,H8DC), C8A(H8AA,H8AB,H8AC), C8B(H8BA,H8BB,H8BC), C8C(H8CA,H8CB,
 H8CC)
8.d Idealised tetrahedral OH refined as rotating group:
 O1D(H1D), O2A(H2A), O2B(H2B), O1C(H1C)
;
_shelx_shelxl_version_number 2014/7
_olex2_date_sample_data_collection 2016-10-06
_olex2_date_sample_submission 2016-10-05
_olex2_submission_original_sample_id w021016_2_1
_olex2_submission_special_instructions 'No special instructions were received'

loop_
_space_group_symop_operation_xyz
'x, y, z'
'-x, y+1/2, -z'

loop_
_atom_site_label
_atom_site_type_symbol
_atom_site_fract_x
_atom_site_fract_y
_atom_site_fract_z
_atom_site_U_iso_or_equiv
_atom_site_adp_type
_atom_site_occupancy
_atom_site_site_symmetry_order
_atom_site_calc_flag
_atom_site_refinement_flags_posn
_atom_site_refinement_flags_adp
_atom_site_refinement_flags_occupancy
_atom_site_disorder_assembly
_atom_site_disorder_group
O1D O 0.73375(14) 0.03900(17) 1.17436(14) 0.0203(5) Uani 1 1 d . . . . .
H1D H 0.7666 0.0038 1.2073 0.030 Uiso 1 1 calc GR . . . .
O2D O 0.79839(16) 0.14936(19) 1.25960(17) 0.0337(6) Uani 1 1 d . . . . .
O3D O 0.68526(14) 0.45252(17) 1.26013(13) 0.0197(5) Uani 1 1 d . . . . .
O4D O 0.47357(15) 0.28601(18) 1.05354(14) 0.0234(5) Uani 1 1 d . . . . .
O5D O 0.51758(15) 0.53377(18) 0.96290(14) 0.0181(5) Uani 1 1 d . . . . .
N1D N 0.6116(2) 0.5238(2) 1.14547(19) 0.0226(7) Uani 1 1 d D . . . .
H1DA H 0.620(2) 0.5808(15) 1.167(2) 0.027 Uiso 1 1 d DR . . . .
H1DB H 0.5726(17) 0.516(3) 1.0986(13) 0.027 Uiso 1 1 d DR . . . .
N2D N 0.58821(16) 0.35959(19) 1.06354(16) 0.0141(5) Uani 1 1 d D . . . .
H2D H 0.6182(19) 0.382(3) 1.037(2) 0.017 Uiso 1 1 d DR . . . .
N3D N 0.53468(17) 0.3993(2) 0.90343(16) 0.0156(6) Uani 1 1 d . U . . .
N4D N 0.60758(17) 0.6385(2) 0.90451(17) 0.0159(6) Uani 1 1 d D . . . .
H4DA H 0.6570(10) 0.635(3) 0.9413(16) 0.019 Uiso 1 1 d DR . . . .
H4DB H 0.5734(15) 0.660(3) 0.9267(19) 0.019 Uiso 1 1 d DR . . . .
C1D C 0.74303(19) 0.1246(2) 1.20174(19) 0.0160(7) Uani 1 1 d . . . . .
C2D C 0.6764(2) 0.1885(2) 1.1551(2) 0.0205(7) Uani 1 1 d . . . . .
H2DA H 0.6275 0.1711 1.1649 0.025 Uiso 1 1 calc R . . . .
H2DB H 0.6659 0.1806 1.0977 0.025 Uiso 1 1 calc R . . . .
C3D C 0.69606(19) 0.2905(2) 1.17777(19) 0.0172(6) Uani 1 1 d . . . . .
H3DA H 0.7346 0.3130 1.1541 0.021 Uiso 1 1 calc R . . . .
H3DB H 0.7215 0.2954 1.2363 0.021 Uiso 1 1 calc R . . . .
C4D C 0.62236(19) 0.3528(2) 1.14965(18) 0.0150(6) Uani 1 1 d . . . . .
H4D H 0.5815 0.3238 1.1681 0.018 Uiso 1 1 calc R . . . .
C5D C 0.6424(2) 0.4489(2) 1.18843(19) 0.0162(7) Uani 1 1 d . . . . .
C6D C 0.51470(19) 0.3275(2) 1.02232(19) 0.0146(6) Uani 1 1 d . . . . .
C7D C 0.48390(19) 0.3390(2) 0.93205(19) 0.0166(7) Uani 1 1 d . U . . .
C8D C 0.3984(2) 0.3739(3) 0.9026(2) 0.0284(8) Uani 1 1 d . . . . .
H8DA H 0.3961 0.4340 0.9278 0.043 Uiso 1 1 calc GR . . . .
H8DB H 0.3648 0.3284 0.9163 0.043 Uiso 1 1 calc GR . . . .
H8DC H 0.3794 0.3819 0.8448 0.043 Uiso 1 1 calc GR . . . .
C9D C 0.4904(2) 0.2433(2) 0.8955(2) 0.0252(8) Uani 1 1 d D U . . .
H9DA H 0.4476 0.2355 0.8429 0.030 Uiso 0.538(8) 1 calc R . P A 1
H9DB H 0.4871 0.1917 0.9307 0.030 Uiso 0.538(8) 1 calc R . P A 1
H9DC H 0.5371 0.2081 0.9304 0.030 Uiso 0.462(8) 1 calc R . P A 2
H9DD H 0.4419 0.2055 0.8864 0.030 Uiso 0.462(8) 1 calc R . P A 2
C11D C 0.5705(3) 0.3469(3) 0.8542(3) 0.0434(12) Uani 1 1 d D U . . .
H11A H 0.6239 0.3714 0.8609 0.052 Uiso 0.538(8) 1 calc R . P A 1
H11B H 0.5365 0.3495 0.7973 0.052 Uiso 0.538(8) 1 calc R . P A 1
H11C H 0.6220 0.3182 0.8865 0.052 Uiso 0.462(8) 1 calc R . P A 2
H11D H 0.5774 0.3860 0.8119 0.052 Uiso 0.462(8) 1 calc R . P A 2
C12D C 0.54231(19) 0.4918(2) 0.91625(19) 0.0146(7) Uani 1 1 d . . . . .
C13D C 0.58218(19) 0.5453(2) 0.86795(19) 0.0150(7) Uani 1 1 d . . . . .
H13D H 0.6295 0.5098 0.8669 0.018 Uiso 1 1 calc R . . . .
C14D C 0.5254(2) 0.5655(3) 0.7819(2) 0.0210(7) Uani 1 1 d . . . . .
H14A H 0.5448 0.5350 0.7430 0.025 Uiso 1 1 calc R . . . .
H14B H 0.4712 0.5424 0.7734 0.025 Uiso 1 1 calc R . . . .
C15D C 0.5254(2) 0.6722(3) 0.7731(2) 0.0238(8) Uani 1 1 d . . . . .
H15A H 0.5247 0.6902 0.7198 0.029 Uiso 1 1 calc R . . . .
H15B H 0.4789 0.7003 0.7815 0.029 Uiso 1 1 calc R . . . .
C16D C 0.6023(2) 0.7025(3) 0.8375(2) 0.0201(7) Uani 1 1 d . . . . .
H16A H 0.6482 0.6941 0.8203 0.024 Uiso 1 1 calc R . . . .
H16B H 0.5996 0.7686 0.8524 0.024 Uiso 1 1 calc R . . . .
C10D C 0.5757(4) 0.2458(4) 0.8872(4) 0.0242(16) Uani 0.538(8) 1 d D U P A 1
H10A H 0.6196 0.2384 0.9390 0.029 Uiso 0.538(8) 1 calc R . P A 1
H10B H 0.5807 0.1986 0.8491 0.029 Uiso 0.538(8) 1 calc R . P A 1
C10E C 0.4994(6) 0.2681(6) 0.8183(5) 0.031(2) Uani 0.462(8) 1 d D U P A 2
H10C H 0.4502 0.2953 0.7796 0.037 Uiso 0.462(8) 1 calc R . P A 2
H10D H 0.5167 0.2142 0.7942 0.037 Uiso 0.462(8) 1 calc R . P A 2
O1A O 0.32159(17) 0.18454(19) 0.75286(17) 0.0346(7) Uani 1 1 d . . . . .
O2A O 0.23058(14) 0.09306(18) 0.66692(14) 0.0213(5) Uani 1 1 d . . . . .
H2A H 0.2601 0.0505 0.6939 0.032 Uiso 1 1 calc GR . . . .
O3A O 0.16158(14) 0.42115(17) 0.74125(13) 0.0183(5) Uani 1 1 d . . . . .
O4A O -0.06136(13) 0.28698(17) 0.50991(14) 0.0200(5) Uani 1 1 d . . . . .
O5A O 0.01084(14) 0.53338(17) 0.44956(14) 0.0166(5) Uani 1 1 d . . . . .
N1A N 0.10104(19) 0.5098(2) 0.63265(18) 0.0206(6) Uani 1 1 d D . . . .
H1AA H 0.118(2) 0.5643(16) 0.6572(19) 0.025 Uiso 1 1 d DR . . . .
H1AB H 0.0682(19) 0.511(3) 0.5814(10) 0.025 Uiso 1 1 d DR . . . .
N2A N 0.06013(16) 0.3524(2) 0.53951(16) 0.0145(5) Uani 1 1 d D . . . .
H2AA H 0.0946(18) 0.379(3) 0.520(2) 0.017 Uiso 1 1 d DR . . . .
N3A N 0.02679(16) 0.4050(2) 0.38198(16) 0.0138(5) Uani 1 1 d . . . . .
N4A N 0.11283(17) 0.6403(2) 0.41082(17) 0.0155(6) Uani 1 1 d D . . . .
H4AA H 0.1625 0.6335 0.4478 0.019 Uiso 1 1 calc DR . . . .
H4AB H 0.0790 0.6562 0.4360 0.019 Uiso 1 1 calc DR . . . .
C1A C 0.2605(2) 0.1750(2) 0.6957(2) 0.0181(7) Uani 1 1 d . . . . .
C2A C 0.2116(2) 0.2561(2) 0.6514(2) 0.0190(7) Uani 1 1 d . . . . .
H2AB H 0.2063 0.2532 0.5948 0.023 Uiso 1 1 calc R . . . .
H2AC H 0.2385 0.3154 0.6740 0.023 Uiso 1 1 calc R . . . .
C3A C 0.12907(19) 0.2533(2) 0.65756(18) 0.0157(6) Uani 1 1 d . . . . .
H3AA H 0.1000 0.1980 0.6283 0.019 Uiso 1 1 calc R . . . .
H3AB H 0.1353 0.2459 0.7141 0.019 Uiso 1 1 calc R . . . .
C4A C 0.07977(19) 0.3406(2) 0.62453(18) 0.0153(6) Uani 1 1 d . . . . .
H4A H 0.0282 0.3322 0.6329 0.018 Uiso 1 1 calc R . . . .
C5A C 0.11833(19) 0.4287(2) 0.67009(19) 0.0154(7) Uani 1 1 d . . . . .
C6A C -0.01188(19) 0.3268(2) 0.48873(19) 0.0141(6) Uani 1 1 d . . . . .
C7A C -0.03150(18) 0.3448(2) 0.40008(18) 0.0149(6) Uani 1 1 d . . . . .
C8A C -0.11551(18) 0.3853(3) 0.3626(2) 0.0212(7) Uani 1 1 d . . . . .
H8AA H -0.1177 0.4464 0.3863 0.032 Uiso 1 1 calc GR . . . .
H8AB H -0.1537 0.3429 0.3725 0.032 Uiso 1 1 calc GR . . . .
H8AC H -0.1288 0.3924 0.3052 0.032 Uiso 1 1 calc GR . . . .
C9A C -0.0236(2) 0.2514(2) 0.36150(19) 0.0200(7) Uani 1 1 d . . . . .
H9AA H 0.0170 0.2112 0.3998 0.024 Uiso 1 1 calc R . . . .
H9AB H -0.0749 0.2176 0.3423 0.024 Uiso 1 1 calc R . . . .
C10A C 0.0018(2) 0.2786(3) 0.2922(2) 0.0263(8) Uani 1 1 d . . . . .
H10E H -0.0440 0.3006 0.2460 0.032 Uiso 1 1 calc R . . . .
H10F H 0.0277 0.2258 0.2755 0.032 Uiso 1 1 calc R . . . .
C11A C 0.0608(2) 0.3579(3) 0.3283(2) 0.0205(7) Uani 1 1 d . . . . .
H11E H 0.1146 0.3331 0.3583 0.025 Uiso 1 1 calc R . . . .
H11F H 0.0640 0.4011 0.2866 0.025 Uiso 1 1 calc R . . . .
C12A C 0.03858(18) 0.4953(2) 0.40358(18) 0.0130(6) Uani 1 1 d . . . . .
C13A C 0.08637(19) 0.5519(2) 0.36525(19) 0.0142(6) Uani 1 1 d . . . . .
H13A H 0.1338 0.5152 0.3658 0.017 Uiso 1 1 calc R . . . .
C14A C 0.0372(2) 0.5821(3) 0.2793(2) 0.0211(7) Uani 1 1 d . . . . .
H14C H 0.0611 0.5572 0.2417 0.025 Uiso 1 1 calc R . . . .
H14D H -0.0181 0.5589 0.2634 0.025 Uiso 1 1 calc R . . . .
C15A C 0.0387(2) 0.6884(3) 0.2798(2) 0.0264(8) Uani 1 1 d . . . . .
H15C H -0.0099 0.7141 0.2857 0.032 Uiso 1 1 calc R . . . .
H15D H 0.0430 0.7129 0.2301 0.032 Uiso 1 1 calc R . . . .
C16A C 0.1126(2) 0.7136(3) 0.3516(2) 0.0197(7) Uani 1 1 d . . . . .
H16C H 0.1613 0.7104 0.3384 0.024 Uiso 1 1 calc R . . . .
H16D H 0.1079 0.7769 0.3715 0.024 Uiso 1 1 calc R . . . .
O1B O 0.75429(16) 0.31470(19) 0.81955(17) 0.0297(6) Uani 1 1 d . . . . .
O2B O 0.66555(14) 0.40708(18) 0.73277(14) 0.0210(5) Uani 1 1 d . . . . .
H2B H 0.6914 0.4489 0.7641 0.032 Uiso 1 1 calc GR . . . .
O3B O 0.74555(14) 0.08158(17) 0.66505(14) 0.0193(5) Uani 1 1 d . . . . .
O4B O 0.51895(14) 0.20455(17) 0.43414(14) 0.0202(5) Uani 1 1 d . . . . .
O5B O 0.45154(14) -0.04036(18) 0.51056(15) 0.0190(5) Uani 1 1 d . . . . .
N1B N 0.64027(18) -0.0102(2) 0.5995(2) 0.0221(7) Uani 1 1 d D . . . .
H1BA H 0.6643(19) -0.0618(19) 0.627(2) 0.027 Uiso 1 1 d DR . . . .
H1BB H 0.5864(8) -0.015(3) 0.576(2) 0.027 Uiso 1 1 d DR . . . .
N2B N 0.54332(16) 0.1435(2) 0.55640(16) 0.0148(5) Uani 1 1 d D . . . .
H2BA H 0.524(2) 0.114(2) 0.5899(19) 0.018 Uiso 1 1 d DR . . . .
N3B N 0.38467(16) 0.0916(2) 0.51813(16) 0.0146(6) Uani 1 1 d . . . . .
N4B N 0.40597(17) -0.1393(2) 0.61231(17) 0.0160(6) Uani 1 1 d D . . . .
H4BA H 0.4429(16) -0.124(3) 0.6608(11) 0.019 Uiso 1 1 d DR . . . .
H4BB H 0.4314(18) -0.158(3) 0.5798(15) 0.019 Uiso 1 1 d DR . . . .
C1B C 0.69548(19) 0.3248(2) 0.7602(2) 0.0179(7) Uani 1 1 d . . . . .
C2B C 0.6500(2) 0.2445(2) 0.7105(2) 0.0198(7) Uani 1 1 d . . . . .
H2BB H 0.5932 0.2489 0.7045 0.024 Uiso 1 1 calc R . . . .
H2BC H 0.6712 0.1847 0.7373 0.024 Uiso 1 1 calc R . . . .
C3B C 0.65755(18) 0.2470(2) 0.62866(19) 0.0151(6) Uani 1 1 d . . . . .
H3BA H 0.6266 0.3007 0.5985 0.018 Uiso 1 1 calc R . . . .
H3BB H 0.7140 0.2575 0.6358 0.018 Uiso 1 1 calc R . . . .
C4B C 0.62893(18) 0.1584(2) 0.57966(19) 0.0138(6) Uani 1 1 d . . . . .
H4B H 0.6393 0.1677 0.5293 0.017 Uiso 1 1 calc R . . . .
C5B C 0.67519(19) 0.0722(2) 0.61891(19) 0.0150(7) Uani 1 1 d . . . . .
C6B C 0.49466(19) 0.1653(2) 0.48234(18) 0.0144(7) Uani 1 1 d . . . . .
C7B C 0.40624(19) 0.1469(2) 0.45835(18) 0.0154(7) Uani 1 1 d . . . . .
C8B C 0.3735(2) 0.1005(3) 0.37648(19) 0.0212(7) Uani 1 1 d . . . . .
H8BA H 0.3986 0.0393 0.3789 0.032 Uiso 1 1 calc GR . . . .
H8BB H 0.3850 0.1399 0.3375 0.032 Uiso 1 1 calc GR . . . .
H8BC H 0.3158 0.0926 0.3606 0.032 Uiso 1 1 calc GR . . . .
C9B C 0.36642(19) 0.2417(2) 0.4591(2) 0.0207(7) Uani 1 1 d . . . . .
H9BA H 0.4032 0.2842 0.4987 0.025 Uiso 1 1 calc R . . . .
H9BB H 0.3497 0.2716 0.4061 0.025 Uiso 1 1 calc R . . . .
C10B C 0.2950(2) 0.2187(3) 0.4813(2) 0.0275(8) Uani 1 1 d . . . . .
H10G H 0.2507 0.1934 0.4353 0.033 Uiso 1 1 calc R . . . .
H10H H 0.2762 0.2743 0.5022 0.033 Uiso 1 1 calc R . . . .
C11B C 0.3287(2) 0.1444(3) 0.5460(2) 0.0223(7) Uani 1 1 d . . . . .
H11G H 0.3569 0.1736 0.5984 0.027 Uiso 1 1 calc R . . . .
H11H H 0.2861 0.1033 0.5500 0.027 Uiso 1 1 calc R . . . .
C12B C 0.40476(19) 0.0014(2) 0.53438(19) 0.0145(7) Uani 1 1 d . . . . .
C13B C 0.36429(19) -0.0489(3) 0.5837(2) 0.0158(7) Uani 1 1 d . . . . .
H13B H 0.3665 -0.0093 0.6302 0.019 Uiso 1 1 calc R . . . .
C14B C 0.2763(2) -0.0769(3) 0.5355(2) 0.0217(7) Uani 1 1 d . . . . .
H14E H 0.2399 -0.0486 0.5593 0.026 Uiso 1 1 calc R . . . .
H14F H 0.2604 -0.0558 0.4797 0.026 Uiso 1 1 calc R . . . .
C15B C 0.2738(2) -0.1829(3) 0.5396(2) 0.0190(7) Uani 1 1 d . . . . .
H15E H 0.2233 -0.2042 0.5440 0.023 Uiso 1 1 calc R . . . .
H15F H 0.2792 -0.2114 0.4918 0.023 Uiso 1 1 calc R . . . .
C16B C 0.3441(2) -0.2084(2) 0.6137(2) 0.0183(7) Uani 1 1 d . . . . .
H16E H 0.3309 -0.2012 0.6622 0.022 Uiso 1 1 calc R . . . .
H16F H 0.3618 -0.2733 0.6109 0.022 Uiso 1 1 calc R . . . .
O1C O 0.82386(14) 0.96635(17) 0.77549(14) 0.0224(5) Uani 1 1 d . . . . .
H1C H 0.7989 0.9996 0.7360 0.034 Uiso 1 1 calc GR . . . .
O2C O 0.75029(16) 0.85328(19) 0.69892(15) 0.0304(6) Uani 1 1 d . . . . .
O3C O 0.74136(13) 0.54796(17) 0.81585(14) 0.0183(5) Uani 1 1 d . . . . .
O4C O 0.95208(14) 0.72022(17) 1.02233(14) 0.0207(5) Uani 1 1 d . . . . .
O5C O 1.03735(14) 0.47263(17) 0.97901(15) 0.0183(5) Uani 1 1 d . . . . .
N1C N 0.85715(18) 0.4764(2) 0.8848(2) 0.0230(7) Uani 1 1 d D . . . .
H1CA H 0.9093(9) 0.480(3) 0.911(2) 0.028 Uiso 1 1 d DR . . . .
H1CB H 0.8361(19) 0.4219(17) 0.863(2) 0.028 Uiso 1 1 d DR . . . .
N2C N 0.93861(15) 0.6424(2) 0.90894(16) 0.0147(6) Uani 1 1 d D . . . .
H2C H 0.963(2) 0.608(2) 0.882(2) 0.018 Uiso 1 1 d DR . . . .
N3C N 1.10125(16) 0.6031(2) 0.96142(17) 0.0150(6) Uani 1 1 d . . . . .
N4C N 1.09229(17) 0.3622(2) 0.89059(17) 0.0156(6) Uani 1 1 d D . . . .
H4CA H 1.0538(15) 0.371(3) 0.8426(10) 0.019 Uiso 1 1 d DR . . . .
H4CB H 1.0700(18) 0.342(3) 0.9256(15) 0.019 Uiso 1 1 d DR . . . .
C1C C 0.8015(2) 0.8788(2) 0.7604(2) 0.0166(7) Uani 1 1 d . . . . .
C2C C 0.8457(2) 0.8131(2) 0.8263(2) 0.0183(7) Uani 1 1 d . . . . .
H2CA H 0.8357 0.8307 0.8750 0.022 Uiso 1 1 calc R . . . .
H2CB H 0.9035 0.8192 0.8376 0.022 Uiso 1 1 calc R . . . .
C3C C 0.82125(19) 0.7125(2) 0.80585(19) 0.0169(7) Uani 1 1 d . . . . .
H3CA H 0.8416 0.6909 0.7646 0.020 Uiso 1 1 calc R . . . .
H3CB H 0.7625 0.7088 0.7834 0.020 Uiso 1 1 calc R . . . .
C4C C 0.85227(18) 0.6477(2) 0.87778(19) 0.0149(6) Uani 1 1 d . . . . .
H4C H 0.8355 0.6746 0.9205 0.018 Uiso 1 1 calc R . . . .
C5C C 0.8136(2) 0.5518(2) 0.85690(19) 0.0169(7) Uani 1 1 d . . . . .
C6C C 0.98188(19) 0.6776(2) 0.98076(19) 0.0154(7) Uani 1 1 d . . . . .
C7C C 1.07209(19) 0.6673(2) 1.00995(18) 0.0154(7) Uani 1 1 d . . . . .
C8C C 1.1039(2) 0.6379(3) 1.0971(2) 0.0236(8) Uani 1 1 d . . . . .
H8CA H 1.0838 0.5755 1.1023 0.035 Uiso 1 1 calc GR . . . .
H8CB H 1.0862 0.6826 1.1285 0.035 Uiso 1 1 calc GR . . . .
H8CC H 1.1621 0.6366 1.1167 0.035 Uiso 1 1 calc GR . . . .
C9C C 1.1063(2) 0.7619(2) 0.9967(2) 0.0227(7) Uani 1 1 d . . . . .
H9CA H 1.0695 0.7937 0.9489 0.027 Uiso 1 1 calc R . . . .
H9CB H 1.1165 0.8033 1.0433 0.027 Uiso 1 1 calc R . . . .
C10C C 1.1837(2) 0.7359(3) 0.9856(2) 0.0274(8) Uani 1 1 d . . . . .
H10I H 1.2260 0.7211 1.0371 0.033 Uiso 1 1 calc R . . . .
H10J H 1.2021 0.7867 0.9592 0.033 Uiso 1 1 calc R . . . .
C11C C 1.1593(2) 0.6494(3) 0.9326(2) 0.0207(7) Uani 1 1 d . . . . .
H11I H 1.1345 0.6670 0.8759 0.025 Uiso 1 1 calc R . . . .
H11J H 1.2056 0.6085 0.9394 0.025 Uiso 1 1 calc R . . . .
C12C C 1.08527(19) 0.5112(2) 0.95473(19) 0.0138(7) Uani 1 1 d . . . . .
C13C C 1.13251(19) 0.4542(2) 0.91569(19) 0.0136(6) Uani 1 1 d . . . . .
H13C H 1.1355 0.4884 0.8685 0.016 Uiso 1 1 calc R . . . .
C14C C 1.2172(2) 0.4296(3) 0.9734(2) 0.0213(7) Uani 1 1 d . . . . .
H14G H 1.2579 0.4566 0.9545 0.026 Uiso 1 1 calc R . . . .
H14H H 1.2261 0.4539 1.0273 0.026 Uiso 1 1 calc R . . . .
C15C C 1.2216(2) 0.3227(3) 0.9742(2) 0.0184(7) Uani 1 1 d . . . . .
H15G H 1.2745 0.3012 0.9761 0.022 Uiso 1 1 calc R . . . .
H15H H 1.2113 0.2969 1.0206 0.022 Uiso 1 1 calc R . . . .
C16C C 1.1572(2) 0.2930(2) 0.8971(2) 0.0202(7) Uani 1 1 d . . . . .
H16G H 1.1754 0.2984 0.8516 0.024 Uiso 1 1 calc R . . . .
H16H H 1.1396 0.2282 0.9003 0.024 Uiso 1 1 calc R . . . .
O6B O 0.48766(16) 0.4052(2) 0.24789(15) 0.0267(6) Uani 1 1 d . . . . .
O7B O 0.47249(17) 0.5461(2) 0.29678(16) 0.0290(6) Uani 1 1 d . . . . .
C17B C 0.3818(3) 0.4959(3) 0.1713(2) 0.0361(10) Uani 1 1 d D U . . .
C18B C 0.4553(2) 0.4824(3) 0.2472(2) 0.0230(8) Uani 1 1 d . . . . .
F1E F 0.3634(8) 0.5903(7) 0.1566(5) 0.086(4) Uani 0.462(8) 1 d D U P A 2
F2E F 0.3224(6) 0.4542(12) 0.1700(7) 0.100(4) Uani 0.462(8) 1 d D U P A 2
F3E F 0.3963(11) 0.4745(9) 0.1043(9) 0.033(3) Uani 0.462(8) 1 d D U P A 2
F1B F 0.3337(3) 0.5638(4) 0.1735(4) 0.0318(13) Uani 0.538(8) 1 d D U P A 1
F2B F 0.3312(4) 0.4176(3) 0.1619(5) 0.0291(14) Uani 0.538(8) 1 d D U P A 1
F3B F 0.3995(11) 0.5022(8) 0.1087(9) 0.044(3) Uani 0.538(8) 1 d D U P A 1
F1D F 0.83470(18) 0.5622(3) 0.17445(15) 0.0578(8) Uani 1 1 d . . . . .
F2D F 0.89940(14) 0.5372(3) 0.09903(17) 0.0491(8) Uani 1 1 d . . . . .
F3D F 0.85006(16) 0.4228(2) 0.14002(17) 0.0537(8) Uani 1 1 d . . . . .
O6D O 0.75248(15) 0.60200(19) 0.01044(16) 0.0248(6) Uani 1 1 d . . . . .
O7D O 0.71198(14) 0.45584(19) 0.02355(15) 0.0231(6) Uani 1 1 d . . . . .
C17D C 0.7579(2) 0.5228(3) 0.0411(2) 0.0182(7) Uani 1 1 d . . . . .
C18D C 0.8360(2) 0.5098(3) 0.1138(2) 0.0248(8) Uani 1 1 d . . . . .
F1C F 0.8727(2) 0.5926(2) 0.64767(18) 0.0667(10) Uani 1 1 d . . . . .
F2C F 0.82233(14) 0.4635(3) 0.66654(15) 0.0624(10) Uani 1 1 d . . . . .
F3C F 0.89880(14) 0.4662(2) 0.59969(13) 0.0355(6) Uani 1 1 d . . . . .
O6C O 0.98145(15) 0.54989(18) 0.78741(14) 0.0213(5) Uani 1 1 d . . . . .
O7C O 0.98243(15) 0.40098(18) 0.74647(14) 0.0209(5) Uani 1 1 d . . . . .
C17C C 0.9588(2) 0.4836(3) 0.7408(2) 0.0175(7) Uani 1 1 d . . . . .
C18C C 0.8887(2) 0.5026(3) 0.6628(2) 0.0258(8) Uani 1 1 d . . . . .
F1A F 0.32490(16) 0.4956(3) 0.67961(14) 0.0557(8) Uani 1 1 d . . . . .
F2A F 0.39394(13) 0.5260(2) 0.60747(15) 0.0389(6) Uani 1 1 d . . . . .
F3A F 0.34977(15) 0.38926(19) 0.60981(18) 0.0484(7) Uani 1 1 d . . . . .
O6A O 0.20243(15) 0.44457(19) 0.51878(16) 0.0235(5) Uani 1 1 d . . . . .
O7A O 0.25134(15) 0.5907(2) 0.52001(15) 0.0234(6) Uani 1 1 d . . . . .
C17A C 0.2526(2) 0.5072(3) 0.5416(2) 0.0178(7) Uani 1 1 d . . . . .
C18A C 0.3315(2) 0.4813(3) 0.6105(2) 0.0251(8) Uani 1 1 d . . . . .

loop_
_atom_site_aniso_label
_atom_site_aniso_U_11
_atom_site_aniso_U_22
_atom_site_aniso_U_33
_atom_site_aniso_U_23
_atom_site_aniso_U_13
_atom_site_aniso_U_12
O1D 0.0216(12) 0.0143(12) 0.0195(12) -0.0001(9) 0.0007(10) 0.0047(9)
O2D 0.0292(14) 0.0154(13) 0.0374(15) -0.0011(11) -0.0111(12) 0.0009(11)
O3D 0.0255(13) 0.0153(12) 0.0154(12) -0.0005(9) 0.0040(10) -0.0021(10)
O4D 0.0236(12) 0.0261(13) 0.0220(12) 0.0007(10) 0.0101(10) -0.0096(11)
O5D 0.0218(12) 0.0168(12) 0.0180(11) 0.0016(10) 0.0099(10) 0.0034(10)
N1D 0.0297(16) 0.0112(15) 0.0206(15) -0.0008(12) 0.0014(13) 0.0032(12)
N2D 0.0145(13) 0.0131(13) 0.0143(13) 0.0017(11) 0.0047(11) -0.0006(11)
N3D 0.0180(13) 0.0143(13) 0.0172(13) -0.0023(11) 0.0095(11) -0.0021(11)
N4D 0.0165(13) 0.0136(15) 0.0170(14) 0.0010(12) 0.0053(12) 0.0006(12)
C1D 0.0164(15) 0.0127(16) 0.0165(16) 0.0001(13) 0.0030(14) -0.0004(13)
C2D 0.0176(16) 0.0161(17) 0.0242(17) 0.0000(13) 0.0030(14) 0.0015(13)
C3D 0.0165(15) 0.0124(16) 0.0201(16) 0.0003(13) 0.0034(13) 0.0010(13)
C4D 0.0170(15) 0.0100(15) 0.0164(15) 0.0003(12) 0.0039(13) -0.0004(13)
C5D 0.0191(16) 0.0110(16) 0.0178(16) -0.0011(13) 0.0057(14) -0.0028(13)
C6D 0.0170(16) 0.0120(15) 0.0148(16) -0.0021(12) 0.0057(13) 0.0005(13)
C7D 0.0199(16) 0.0133(15) 0.0178(16) -0.0026(12) 0.0084(14) -0.0068(13)
C8D 0.0123(16) 0.042(2) 0.0271(19) 0.0073(17) 0.0021(14) -0.0031(15)
C9D 0.036(2) 0.0178(17) 0.0217(17) -0.0069(14) 0.0096(15) -0.0096(15)
C11D 0.080(3) 0.0177(19) 0.062(3) -0.0076(19) 0.060(3) -0.009(2)
C12D 0.0139(15) 0.0146(16) 0.0127(15) 0.0021(13) 0.0017(13) -0.0006(12)
C13D 0.0169(16) 0.0150(16) 0.0131(15) -0.0017(13) 0.0052(13) -0.0004(13)
C14D 0.0254(18) 0.0250(19) 0.0122(16) 0.0047(14) 0.0063(14) -0.0010(15)
C15D 0.0261(18) 0.029(2) 0.0189(17) 0.0069(15) 0.0107(15) 0.0109(16)
C16D 0.0249(17) 0.0150(17) 0.0267(18) 0.0061(14) 0.0168(15) 0.0047(14)
C10D 0.038(3) 0.014(3) 0.028(3) -0.005(2) 0.021(3) -0.002(2)
C10E 0.046(5) 0.024(4) 0.026(4) -0.009(3) 0.019(4) -0.013(4)
O1A 0.0349(15) 0.0166(13) 0.0340(15) 0.0042(11) -0.0100(12) -0.0024(11)
O2A 0.0221(12) 0.0138(12) 0.0225(12) 0.0013(10) 0.0013(10) 0.0019(10)
O3A 0.0223(12) 0.0168(12) 0.0122(11) -0.0006(9) 0.0017(9) -0.0034(10)
O4A 0.0175(11) 0.0213(12) 0.0210(12) 0.0006(10) 0.0069(10) -0.0067(10)
O5A 0.0199(11) 0.0136(11) 0.0179(11) -0.0005(9) 0.0088(10) 0.0013(9)
N1A 0.0290(16) 0.0118(14) 0.0155(14) -0.0021(12) 0.0014(12) -0.0006(12)
N2A 0.0156(13) 0.0134(13) 0.0142(13) 0.0008(11) 0.0050(11) -0.0031(11)
N3A 0.0142(12) 0.0115(13) 0.0167(13) -0.0012(11) 0.0069(10) -0.0017(10)
N4A 0.0145(13) 0.0130(14) 0.0179(14) -0.0012(12) 0.0043(11) 0.0005(11)
C1A 0.0174(16) 0.0163(16) 0.0192(16) 0.0011(13) 0.0050(14) -0.0009(13)
C2A 0.0216(17) 0.0142(16) 0.0225(16) 0.0045(13) 0.0094(14) 0.0011(14)
C3A 0.0173(15) 0.0134(16) 0.0141(14) 0.0009(12) 0.0029(12) 0.0007(13)
C4A 0.0150(15) 0.0157(16) 0.0139(15) -0.0009(13) 0.0037(12) -0.0016(13)
C5A 0.0158(15) 0.0137(16) 0.0176(16) -0.0012(13) 0.0071(13) 0.0015(13)
C6A 0.0149(15) 0.0110(14) 0.0166(16) 0.0017(12) 0.0058(13) 0.0024(12)
C7A 0.0130(14) 0.0164(16) 0.0139(15) -0.0004(13) 0.0031(12) -0.0031(12)
C8A 0.0120(15) 0.0276(18) 0.0226(17) 0.0056(14) 0.0046(13) -0.0018(13)
C9A 0.0243(17) 0.0133(15) 0.0207(16) -0.0054(13) 0.0061(13) -0.0066(13)
C10A 0.036(2) 0.0218(18) 0.0224(18) -0.0032(14) 0.0116(15) -0.0055(15)
C11A 0.0264(17) 0.0168(16) 0.0232(17) -0.0050(14) 0.0149(14) -0.0002(15)
C12A 0.0103(14) 0.0146(16) 0.0094(14) 0.0022(12) -0.0023(12) -0.0009(12)
C13A 0.0141(15) 0.0098(15) 0.0169(16) 0.0019(13) 0.0036(13) -0.0009(13)
C14A 0.0237(17) 0.0230(19) 0.0144(16) 0.0050(14) 0.0045(14) -0.0004(15)
C15A 0.034(2) 0.023(2) 0.0238(19) 0.0054(15) 0.0126(16) 0.0075(16)
C16A 0.0203(16) 0.0131(16) 0.0313(19) 0.0061(15) 0.0161(15) 0.0025(13)
O1B 0.0272(13) 0.0188(14) 0.0320(14) 0.0014(11) -0.0029(12) 0.0012(11)
O2B 0.0213(12) 0.0134(13) 0.0228(12) 0.0004(10) 0.0011(10) -0.0013(10)
O3B 0.0145(11) 0.0147(12) 0.0253(12) 0.0034(10) 0.0030(10) -0.0002(9)
O4B 0.0168(11) 0.0260(13) 0.0181(11) 0.0032(10) 0.0065(9) -0.0034(10)
O5B 0.0188(11) 0.0191(12) 0.0214(12) 0.0012(10) 0.0099(10) 0.0031(10)
N1B 0.0158(14) 0.0137(15) 0.0307(16) 0.0006(13) 0.0010(13) -0.0002(12)
N2B 0.0127(13) 0.0173(14) 0.0149(13) 0.0024(11) 0.0053(11) -0.0018(11)
N3B 0.0127(12) 0.0180(14) 0.0146(13) 0.0009(11) 0.0065(10) -0.0019(11)
N4B 0.0156(13) 0.0162(15) 0.0148(14) 0.0001(12) 0.0038(11) -0.0018(12)
C1B 0.0188(16) 0.0155(16) 0.0218(17) -0.0015(14) 0.0101(15) -0.0017(13)
C2B 0.0222(16) 0.0158(17) 0.0223(17) -0.0022(14) 0.0091(14) -0.0060(14)
C3B 0.0124(14) 0.0127(15) 0.0203(16) 0.0014(13) 0.0059(12) -0.0006(12)
C4B 0.0112(14) 0.0142(16) 0.0151(15) 0.0014(13) 0.0036(12) -0.0010(12)
C5B 0.0139(15) 0.0146(17) 0.0177(16) 0.0003(13) 0.0072(13) -0.0011(12)
C6B 0.0140(15) 0.0133(15) 0.0145(15) -0.0002(12) 0.0034(13) 0.0000(12)
C7B 0.0170(16) 0.0160(16) 0.0129(15) 0.0030(13) 0.0050(13) 0.0009(13)
C8B 0.0185(15) 0.0291(18) 0.0136(15) -0.0008(14) 0.0028(13) -0.0053(14)
C9B 0.0174(16) 0.0203(17) 0.0235(17) 0.0050(14) 0.0062(14) 0.0054(13)
C10B 0.0213(17) 0.0245(18) 0.037(2) 0.0031(16) 0.0100(15) 0.0073(14)
C11B 0.0246(17) 0.0189(17) 0.0278(18) 0.0009(15) 0.0147(15) 0.0037(14)
C12B 0.0120(14) 0.0148(16) 0.0133(15) -0.0013(13) 0.0004(13) -0.0002(12)
C13B 0.0113(15) 0.0161(17) 0.0183(16) -0.0012(14) 0.0032(13) -0.0005(13)
C14B 0.0150(16) 0.0257(19) 0.0214(17) 0.0030(14) 0.0030(14) -0.0023(14)
C15B 0.0148(15) 0.0202(18) 0.0233(17) -0.0086(14) 0.0082(14) -0.0043(13)
C16B 0.0191(16) 0.0150(16) 0.0217(16) 0.0008(13) 0.0086(14) -0.0022(13)
O1C 0.0244(12) 0.0125(12) 0.0242(12) 0.0032(10) 0.0012(10) -0.0018(10)
O2C 0.0322(14) 0.0167(13) 0.0271(14) 0.0009(11) -0.0079(12) -0.0011(11)
O3C 0.0135(11) 0.0158(12) 0.0222(12) -0.0003(10) 0.0023(10) 0.0010(9)
O4C 0.0204(12) 0.0191(12) 0.0236(12) -0.0068(10) 0.0091(10) 0.0009(9)
O5C 0.0190(11) 0.0159(12) 0.0215(12) 0.0013(10) 0.0090(10) -0.0006(10)
N1C 0.0163(14) 0.0110(15) 0.0350(18) 0.0038(13) 0.0009(13) -0.0008(12)
N2C 0.0134(13) 0.0148(13) 0.0162(14) -0.0036(11) 0.0056(11) -0.0002(11)
N3C 0.0162(13) 0.0118(13) 0.0180(13) -0.0013(11) 0.0072(11) -0.0006(11)
N4C 0.0187(14) 0.0116(14) 0.0160(14) 0.0001(11) 0.0055(12) 0.0026(12)
C1C 0.0184(16) 0.0133(17) 0.0186(16) -0.0007(13) 0.0073(14) 0.0007(13)
C2C 0.0198(16) 0.0141(16) 0.0180(15) 0.0037(13) 0.0031(13) -0.0020(13)
C3C 0.0156(15) 0.0178(17) 0.0156(15) 0.0013(13) 0.0035(13) -0.0001(13)
C4C 0.0126(14) 0.0141(16) 0.0171(16) 0.0019(13) 0.0041(13) 0.0015(13)
C5C 0.0173(16) 0.0168(17) 0.0186(16) -0.0002(13) 0.0087(13) -0.0002(14)
C6C 0.0170(16) 0.0114(15) 0.0178(16) 0.0009(13) 0.0060(14) 0.0001(12)
C7C 0.0155(15) 0.0172(16) 0.0116(15) -0.0054(12) 0.0027(13) -0.0002(13)
C8C 0.0236(17) 0.0287(19) 0.0179(17) -0.0045(15) 0.0066(14) 0.0042(15)
C9C 0.0226(17) 0.0150(17) 0.0307(19) -0.0090(14) 0.0097(15) -0.0041(13)
C10C 0.0212(17) 0.0234(19) 0.038(2) -0.0036(16) 0.0109(16) -0.0068(15)
C11C 0.0220(16) 0.0154(17) 0.0292(18) -0.0029(15) 0.0146(14) -0.0042(14)
C12C 0.0142(15) 0.0142(16) 0.0115(15) -0.0008(12) 0.0027(13) 0.0005(13)
C13C 0.0121(15) 0.0131(16) 0.0148(15) -0.0005(13) 0.0039(13) 0.0004(13)
C14C 0.0160(16) 0.0232(19) 0.0216(17) -0.0001(14) 0.0030(14) 0.0030(14)
C15C 0.0167(16) 0.0214(18) 0.0185(16) 0.0094(14) 0.0081(14) 0.0085(13)
C16C 0.0273(18) 0.0136(16) 0.0228(18) 0.0016(14) 0.0126(15) 0.0046(14)
O6B 0.0258(13) 0.0231(14) 0.0218(13) -0.0049(11) -0.0028(11) 0.0044(11)
O7B 0.0314(14) 0.0290(15) 0.0199(13) -0.0076(11) 0.0010(11) 0.0040(12)
C17B 0.031(2) 0.047(3) 0.0225(19) -0.0109(17) 0.0000(16) 0.0173(19)
C18B 0.0178(16) 0.029(2) 0.0202(18) -0.0046(16) 0.0041(14) 0.0023(15)
F1E 0.110(9) 0.065(5) 0.040(5) -0.020(4) -0.026(5) 0.052(5)
F2E 0.029(4) 0.214(13) 0.048(5) 0.033(8) 0.003(3) -0.012(7)
F3E 0.037(4) 0.044(7) 0.013(3) -0.006(4) 0.001(3) 0.016(5)
F1B 0.019(2) 0.030(3) 0.036(3) -0.007(2) -0.0022(18) 0.0133(18)
F2B 0.017(2) 0.017(2) 0.038(3) -0.0113(17) -0.0083(19) 0.0035(16)
F3B 0.054(4) 0.047(7) 0.022(4) 0.000(4) 0.002(3) 0.010(5)
F1D 0.0485(16) 0.080(2) 0.0284(13) -0.0169(14) -0.0068(11) 0.0052(15)
F2D 0.0163(11) 0.075(2) 0.0462(15) 0.0224(15) -0.0011(11) -0.0060(12)
F3D 0.0396(14) 0.0345(14) 0.0557(17) 0.0273(13) -0.0210(12) -0.0101(12)
O6D 0.0232(13) 0.0182(13) 0.0246(13) 0.0040(11) -0.0017(11) -0.0017(11)
O7D 0.0172(12) 0.0230(14) 0.0259(13) 0.0013(11) 0.0037(10) -0.0046(11)
C17D 0.0136(16) 0.0213(19) 0.0177(16) -0.0011(14) 0.0031(14) -0.0027(14)
C18D 0.0222(18) 0.0214(18) 0.0224(18) 0.0062(15) -0.0021(15) -0.0045(15)
F1C 0.084(2) 0.0322(15) 0.0424(16) -0.0079(12) -0.0273(15) 0.0299(15)
F2C 0.0168(11) 0.133(3) 0.0318(13) 0.0026(16) 0.0017(10) -0.0089(15)
F3C 0.0338(12) 0.0495(15) 0.0159(10) -0.0045(10) 0.0000(9) 0.0115(11)
O6C 0.0252(13) 0.0183(13) 0.0174(12) -0.0056(10) 0.0041(10) 0.0009(10)
O7C 0.0231(12) 0.0163(13) 0.0182(12) -0.0021(10) 0.0010(10) 0.0019(10)
C17C 0.0186(16) 0.0165(18) 0.0170(16) -0.0021(14) 0.0058(14) -0.0006(14)
C18C 0.0246(18) 0.028(2) 0.0206(18) -0.0062(15) 0.0031(15) 0.0085(16)
F1A 0.0403(14) 0.099(3) 0.0221(12) 0.0018(13) 0.0045(10) 0.0125(15)
F2A 0.0160(11) 0.0506(17) 0.0399(13) 0.0143(12) -0.0023(10) -0.0100(10)
F3A 0.0331(13) 0.0293(13) 0.0660(18) 0.0045(12) -0.0025(12) 0.0093(10)
O6A 0.0167(12) 0.0246(14) 0.0276(13) 0.0018(11) 0.0059(10) -0.0050(10)
O7A 0.0198(12) 0.0229(14) 0.0227(13) 0.0020(11) 0.0018(10) -0.0008(11)
C17A 0.0163(16) 0.0195(18) 0.0167(16) 0.0027(14) 0.0048(14) 0.0002(14)
C18A 0.0192(17) 0.028(2) 0.0237(18) 0.0087(15) 0.0025(14) -0.0047(15)

loop_
_atom_type_symbol
_atom_type_description
_atom_type_scat_dispersion_real
_atom_type_scat_dispersion_imag
_atom_type_scat_source
C C 0.0181 0.0091 'International Tables Vol C Tables 4.2.6.8 and 6.1.1.4'
H H 0.0000 0.0000 'International Tables Vol C Tables 4.2.6.8 and 6.1.1.4'
F F 0.0727 0.0534 'International Tables Vol C Tables 4.2.6.8 and 6.1.1.4'
N N 0.0311 0.0180 'International Tables Vol C Tables 4.2.6.8 and 6.1.1.4'
O O 0.0492 0.0322 'International Tables Vol C Tables 4.2.6.8 and 6.1.1.4'

loop_
_geom_angle_atom_site_label_1
_geom_angle_atom_site_label_2
_geom_angle_atom_site_label_3
_geom_angle
_geom_angle_site_symmetry_1
_geom_angle_site_symmetry_3
_geom_angle_publ_flag
C1D O1D H1D 109.5 . . ?
H1DA N1D H1DB 119(2) . . ?
C5D N1D H1DA 121(2) . . ?
C5D N1D H1DB 119(2) . . ?
C4D N2D H2D 119(2) . . ?
C6D N2D H2D 119(2) . . ?
C6D N2D C4D 121.5(3) . . ?
C11D N3D C7D 111.8(3) . . ?
C12D N3D C7D 123.6(3) . . ?
C12D N3D C11D 124.4(3) . . ?
H4DA N4D H4DB 110(2) . . ?
C13D N4D H4DA 110(3) . . ?
C13D N4D H4DB 111(3) . . ?
C13D N4D C16D 105.8(3) . . ?
C16D N4D H4DA 113(3) . . ?
C16D N4D H4DB 107(3) . . ?
O1D C1D C2D 113.0(3) . . ?
O2D C1D O1D 123.6(3) . . ?
O2D C1D C2D 123.4(3) . . ?
C1D C2D H2DA 109.3 . . ?
C1D C2D H2DB 109.3 . . ?
C1D C2D C3D 111.8(3) . . ?
H2DA C2D H2DB 107.9 . . ?
C3D C2D H2DA 109.3 . . ?
C3D C2D H2DB 109.3 . . ?
C2D C3D H3DA 109.1 . . ?
C2D C3D H3DB 109.1 . . ?
C2D C3D C4D 112.4(3) . . ?
H3DA C3D H3DB 107.9 . . ?
C4D C3D H3DA 109.1 . . ?
C4D C3D H3DB 109.1 . . ?
N2D C4D C3D 112.2(3) . . ?
N2D C4D H4D 107.6 . . ?
N2D C4D C5D 111.7(3) . . ?
C3D C4D H4D 107.6 . . ?
C5D C4D C3D 109.9(3) . . ?
C5D C4D H4D 107.6 . . ?
O3D C5D N1D 123.2(3) . . ?
O3D C5D C4D 118.0(3) . . ?
N1D C5D C4D 118.8(3) . . ?
O4D C6D N2D 123.1(3) . . ?
O4D C6D C7D 119.3(3) . . ?
N2D C6D C7D 117.4(3) . . ?
N3D C7D C6D 113.6(3) . . ?
N3D C7D C8D 111.2(3) . . ?
N3D C7D C9D 102.6(2) . . ?
C6D C7D C9D 107.8(3) . . ?
C8D C7D C6D 110.0(3) . . ?
C8D C7D C9D 111.4(3) . . ?
C7D C8D H8DA 109.5 . . ?
C7D C8D H8DB 109.5 . . ?
C7D C8D H8DC 109.5 . . ?
H8DA C8D H8DB 109.5 . . ?
H8DA C8D H8DC 109.5 . . ?
H8DB C8D H8DC 109.5 . . ?
C7D C9D H9DA 110.9 . . ?
C7D C9D H9DB 110.9 . . ?
C7D C9D H9DC 111.0 . . ?
C7D C9D H9DD 111.0 . . ?
C7D C9D C10D 104.1(3) . . ?
H9DA C9D H9DB 109.0 . . ?
H9DC C9D H9DD 109.0 . . ?
C10D C9D H9DA 110.9 . . ?
C10D C9D H9DB 110.9 . . ?
C10E C9D C7D 103.7(4) . . ?
C10E C9D H9DC 111.0 . . ?
C10E C9D H9DD 111.0 . . ?
N3D C11D H11A 111.2 . . ?
N3D C11D H11B 111.2 . . ?
N3D C11D H11C 112.2 . . ?
N3D C11D H11D 112.2 . . ?
N3D C11D C10D 102.9(3) . . ?
N3D C11D C10E 97.8(4) . . ?
H11A C11D H11B 109.1 . . ?
H11C C11D H11D 109.8 . . ?
C10D C11D H11A 111.2 . . ?
C10D C11D H11B 111.2 . . ?
C10E C11D H11C 112.2 . . ?
C10E C11D H11D 112.2 . . ?
O5D C12D N3D 123.7(3) . . ?
O5D C12D C13D 120.2(3) . . ?
N3D C12D C13D 116.0(3) . . ?
N4D C13D C12D 109.4(3) . . ?
N4D C13D H13D 109.7 . . ?
N4D C13D C14D 105.3(3) . . ?
C12D C13D H13D 109.7 . . ?
C12D C13D C14D 113.0(3) . . ?
C14D C13D H13D 109.7 . . ?
C13D C14D H14A 110.7 . . ?
C13D C14D H14B 110.7 . . ?
H14A C14D H14B 108.8 . . ?
C15D C14D C13D 105.3(3) . . ?
C15D C14D H14A 110.7 . . ?
C15D C14D H14B 110.7 . . ?
C14D C15D H15A 111.0 . . ?
C14D C15D H15B 111.0 . . ?
H15A C15D H15B 109.0 . . ?
C16D C15D C14D 103.9(3) . . ?
C16D C15D H15A 111.0 . . ?
C16D C15D H15B 111.0 . . ?
N4D C16D C15D 102.7(3) . . ?
N4D C16D H16A 111.2 . . ?
N4D C16D H16B 111.2 . . ?
C15D C16D H16A 111.2 . . ?
C15D C16D H16B 111.2 . . ?
H16A C16D H16B 109.1 . . ?
C9D C10D H10A 112.3 . . ?
C9D C10D H10B 112.3 . . ?
C11D C10D C9D 97.4(4) . . ?
C11D C10D H10A 112.3 . . ?
C11D C10D H10B 112.3 . . ?
H10A C10D H10B 109.9 . . ?
C9D C10E C11D 97.2(5) . . ?
C9D C10E H10C 112.3 . . ?
C9D C10E H10D 112.3 . . ?
C11D C10E H10C 112.3 . . ?
C11D C10E H10D 112.3 . . ?
H10C C10E H10D 109.9 . . ?
C1A O2A H2A 109.5 . . ?
H1AA N1A H1AB 118(2) . . ?
C5A N1A H1AA 123(2) . . ?
C5A N1A H1AB 119(2) . . ?
C4A N2A H2AA 122(2) . . ?
C6A N2A H2AA 118(2) . . ?
C6A N2A C4A 119.8(3) . . ?
C11A N3A C7A 111.7(3) . . ?
C12A N3A C7A 123.1(3) . . ?
C12A N3A C11A 124.6(3) . . ?
H4AA N4A H4AB 108.6 . . ?
C13A N4A H4AA 110.4 . . ?
C13A N4A H4AB 110.4 . . ?
C13A N4A C16A 106.5(3) . . ?
C16A N4A H4AA 110.4 . . ?
C16A N4A H4AB 110.4 . . ?
O1A C1A O2A 123.5(3) . . ?
O1A C1A C2A 122.9(3) . . ?
O2A C1A C2A 113.6(3) . . ?
C1A C2A H2AB 109.7 . . ?
C1A C2A H2AC 109.7 . . ?
C1A C2A C3A 109.9(3) . . ?
H2AB C2A H2AC 108.2 . . ?
C3A C2A H2AB 109.7 . . ?
C3A C2A H2AC 109.7 . . ?
C2A C3A H3AA 108.9 . . ?
C2A C3A H3AB 108.9 . . ?
H3AA C3A H3AB 107.7 . . ?
C4A C3A C2A 113.3(3) . . ?
C4A C3A H3AA 108.9 . . ?
C4A C3A H3AB 108.9 . . ?
N2A C4A C3A 113.2(3) . . ?
N2A C4A H4A 106.6 . . ?
N2A C4A C5A 111.2(3) . . ?
C3A C4A H4A 106.6 . . ?
C3A C4A C5A 112.2(3) . . ?
C5A C4A H4A 106.6 . . ?
O3A C5A N1A 123.3(3) . . ?
O3A C5A C4A 118.5(3) . . ?
N1A C5A C4A 118.2(3) . . ?
O4A C6A N2A 123.1(3) . . ?
O4A C6A C7A 118.8(3) . . ?
N2A C6A C7A 118.1(3) . . ?
N3A C7A C6A 114.3(3) . . ?
N3A C7A C8A 110.4(3) . . ?
N3A C7A C9A 102.6(2) . . ?
C6A C7A C8A 110.2(3) . . ?
C6A C7A C9A 107.6(3) . . ?
C8A C7A C9A 111.5(3) . . ?
C7A C8A H8AA 109.5 . . ?
C7A C8A H8AB 109.5 . . ?
C7A C8A H8AC 109.5 . . ?
H8AA C8A H8AB 109.5 . . ?
H8AA C8A H8AC 109.5 . . ?
H8AB C8A H8AC 109.5 . . ?
C7A C9A H9AA 110.8 . . ?
C7A C9A H9AB 110.8 . . ?
H9AA C9A H9AB 108.9 . . ?
C10A C9A C7A 104.5(3) . . ?
C10A C9A H9AA 110.8 . . ?
C10A C9A H9AB 110.8 . . ?
C9A C10A H10E 111.4 . . ?
C9A C10A H10F 111.4 . . ?
C9A C10A C11A 102.0(3) . . ?
H10E C10A H10F 109.2 . . ?
C11A C10A H10E 111.4 . . ?
C11A C10A H10F 111.4 . . ?
N3A C11A C10A 103.2(3) . . ?
N3A C11A H11E 111.1 . . ?
N3A C11A H11F 111.1 . . ?
C10A C11A H11E 111.1 . . ?
C10A C11A H11F 111.1 . . ?
H11E C11A H11F 109.1 . . ?
O5A C12A N3A 123.9(3) . . ?
O5A C12A C13A 120.1(3) . . ?
N3A C12A C13A 116.0(3) . . ?
N4A C13A C12A 108.9(3) . . ?
N4A C13A H13A 109.7 . . ?
N4A C13A C14A 105.7(3) . . ?
C12A C13A H13A 109.7 . . ?
C12A C13A C14A 113.0(3) . . ?
C14A C13A H13A 109.7 . . ?
C13A C14A H14C 110.6 . . ?
C13A C14A H14D 110.6 . . ?
H14C C14A H14D 108.7 . . ?
C15A C14A C13A 105.7(3) . . ?
C15A C14A H14C 110.6 . . ?
C15A C14A H14D 110.6 . . ?
C14A C15A H15C 110.9 . . ?
C14A C15A H15D 110.9 . . ?
C14A C15A C16A 104.4(3) . . ?
H15C C15A H15D 108.9 . . ?
C16A C15A H15C 110.9 . . ?
C16A C15A H15D 110.9 . . ?
N4A C16A C15A 102.6(3) . . ?
N4A C16A H16C 111.3 . . ?
N4A C16A H16D 111.3 . . ?
C15A C16A H16C 111.3 . . ?
C15A C16A H16D 111.3 . . ?
H16C C16A H16D 109.2 . . ?
C1B O2B H2B 109.5 . . ?
H1BA N1B H1BB 114(2) . . ?
C5B N1B H1BA 120(2) . . ?
C5B N1B H1BB 121(2) . . ?
C4B N2B H2BA 120(3) . . ?
C6B N2B H2BA 120(3) . . ?
C6B N2B C4B 119.7(3) . . ?
C11B N3B C7B 111.0(3) . . ?
C12B N3B C7B 123.1(3) . . ?
C12B N3B C11B 125.3(3) . . ?
H4BA N4B H4BB 109.0(19) . . ?
C13B N4B H4BA 103(2) . . ?
C13B N4B H4BB 110(3) . . ?
C13B N4B C16B 107.1(3) . . ?
C16B N4B H4BA 115(2) . . ?
C16B N4B H4BB 112(2) . . ?
O1B C1B O2B 123.2(3) . . ?
O1B C1B C2B 123.4(3) . . ?
O2B C1B C2B 113.5(3) . . ?
C1B C2B H2BB 109.7 . . ?
C1B C2B H2BC 109.7 . . ?
C1B C2B C3B 109.7(3) . . ?
H2BB C2B H2BC 108.2 . . ?
C3B C2B H2BB 109.7 . . ?
C3B C2B H2BC 109.7 . . ?
C2B C3B H3BA 108.7 . . ?
C2B C3B H3BB 108.7 . . ?
H3BA C3B H3BB 107.6 . . ?
C4B C3B C2B 114.2(3) . . ?
C4B C3B H3BA 108.7 . . ?
C4B C3B H3BB 108.7 . . ?
N2B C4B C3B 113.0(3) . . ?
N2B C4B H4B 106.3 . . ?
N2B C4B C5B 111.2(3) . . ?
C3B C4B H4B 106.3 . . ?
C5B C4B C3B 113.1(3) . . ?
C5B C4B H4B 106.3 . . ?
O3B C5B N1B 123.0(3) . . ?
O3B C5B C4B 118.6(3) . . ?
N1B C5B C4B 118.2(3) . . ?
O4B C6B N2B 122.2(3) . . ?
O4B C6B C7B 118.6(3) . . ?
N2B C6B C7B 119.1(3) . . ?
N3B C7B C6B 113.8(3) . . ?
N3B C7B C8B 110.7(3) . . ?
N3B C7B C9B 102.6(2) . . ?
C6B C7B C8B 110.7(3) . . ?
C6B C7B C9B 106.9(3) . . ?
C8B C7B C9B 111.8(3) . . ?
C7B C8B H8BA 109.5 . . ?
C7B C8B H8BB 109.5 . . ?
C7B C8B H8BC 109.5 . . ?
H8BA C8B H8BB 109.5 . . ?
H8BA C8B H8BC 109.5 . . ?
H8BB C8B H8BC 109.5 . . ?
C7B C9B H9BA 110.8 . . ?
C7B C9B H9BB 110.8 . . ?
H9BA C9B H9BB 108.9 . . ?
C10B C9B C7B 104.7(3) . . ?
C10B C9B H9BA 110.8 . . ?
C10B C9B H9BB 110.8 . . ?
C9B C10B H10G 111.4 . . ?
C9B C10B H10H 111.4 . . ?
C9B C10B C11B 102.1(3) . . ?
H10G C10B H10H 109.2 . . ?
C11B C10B H10G 111.4 . . ?
C11B C10B H10H 111.4 . . ?
N3B C11B C10B 103.2(3) . . ?
N3B C11B H11G 111.1 . . ?
N3B C11B H11H 111.1 . . ?
C10B C11B H11G 111.1 . . ?
C10B C11B H11H 111.1 . . ?
H11G C11B H11H 109.1 . . ?
O5B C12B N3B 123.8(3) . . ?
O5B C12B C13B 120.5(3) . . ?
N3B C12B C13B 115.8(3) . . ?
N4B C13B C12B 109.0(3) . . ?
N4B C13B H13B 109.8 . . ?
N4B C13B C14B 104.7(3) . . ?
C12B C13B H13B 109.8 . . ?
C12B C13B C14B 113.6(3) . . ?
C14B C13B H13B 109.8 . . ?
C13B C14B H14E 110.6 . . ?
C13B C14B H14F 110.6 . . ?
H14E C14B H14F 108.7 . . ?
C15B C14B C13B 105.7(3) . . ?
C15B C14B H14E 110.6 . . ?
C15B C14B H14F 110.6 . . ?
C14B C15B H15E 110.8 . . ?
C14B C15B H15F 110.8 . . ?
H15E C15B H15F 108.9 . . ?
C16B C15B C14B 104.7(3) . . ?
C16B C15B H15E 110.8 . . ?
C16B C15B H15F 110.8 . . ?
N4B C16B C15B 102.5(3) . . ?
N4B C16B H16E 111.3 . . ?
N4B C16B H16F 111.3 . . ?
C15B C16B H16E 111.3 . . ?
C15B C16B H16F 111.3 . . ?
H16E C16B H16F 109.2 . . ?
C1C O1C H1C 109.5 . . ?
H1CA N1C H1CB 119(2) . . ?
C5C N1C H1CA 122(3) . . ?
C5C N1C H1CB 116(2) . . ?
C4C N2C H2C 118(2) . . ?
C6C N2C H2C 120(2) . . ?
C6C N2C C4C 121.5(3) . . ?
C11C N3C C7C 111.9(3) . . ?
C12C N3C C7C 123.2(3) . . ?
C12C N3C C11C 124.2(3) . . ?
H4CA N4C H4CB 109(2) . . ?
C13C N4C H4CA 107(3) . . ?
C13C N4C H4CB 111(2) . . ?
C13C N4C C16C 106.1(2) . . ?
C16C N4C H4CA 118(2) . . ?
C16C N4C H4CB 105(2) . . ?
O1C C1C C2C 113.4(3) . . ?
O2C C1C O1C 123.5(3) . . ?
O2C C1C C2C 123.2(3) . . ?
C1C C2C H2CA 109.2 . . ?
C1C C2C H2CB 109.2 . . ?
C1C C2C C3C 112.2(3) . . ?
H2CA C2C H2CB 107.9 . . ?
C3C C2C H2CA 109.2 . . ?
C3C C2C H2CB 109.2 . . ?
C2C C3C H3CA 109.1 . . ?
C2C C3C H3CB 109.1 . . ?
C2C C3C C4C 112.7(3) . . ?
H3CA C3C H3CB 107.8 . . ?
C4C C3C H3CA 109.1 . . ?
C4C C3C H3CB 109.1 . . ?
N2C C4C C3C 112.0(3) . . ?
N2C C4C H4C 107.4 . . ?
N2C C4C C5C 112.3(3) . . ?
C3C C4C H4C 107.4 . . ?
C5C C4C C3C 110.0(3) . . ?
C5C C4C H4C 107.4 . . ?
O3C C5C N1C 122.7(3) . . ?
O3C C5C C4C 118.3(3) . . ?
N1C C5C C4C 119.0(3) . . ?
O4C C6C N2C 122.9(3) . . ?
O4C C6C C7C 118.8(3) . . ?
N2C C6C C7C 118.2(3) . . ?
N3C C7C C6C 114.5(3) . . ?
N3C C7C C8C 110.7(3) . . ?
N3C C7C C9C 101.9(2) . . ?
C6C C7C C8C 110.0(3) . . ?
C6C C7C C9C 107.3(3) . . ?
C8C C7C C9C 112.2(3) . . ?
C7C C8C H8CA 109.5 . . ?
C7C C8C H8CB 109.5 . . ?
C7C C8C H8CC 109.5 . . ?
H8CA C8C H8CB 109.5 . . ?
H8CA C8C H8CC 109.5 . . ?
H8CB C8C H8CC 109.5 . . ?
C7C C9C H9CA 111.0 . . ?
C7C C9C H9CB 111.0 . . ?
H9CA C9C H9CB 109.0 . . ?
C10C C9C C7C 104.0(3) . . ?
C10C C9C H9CA 111.0 . . ?
C10C C9C H9CB 111.0 . . ?
C9C C10C H10I 111.4 . . ?
C9C C10C H10J 111.4 . . ?
C9C C10C C11C 102.1(3) . . ?
H10I C10C H10J 109.2 . . ?
C11C C10C H10I 111.4 . . ?
C11C C10C H10J 111.4 . . ?
N3C C11C C10C 102.9(3) . . ?
N3C C11C H11I 111.2 . . ?
N3C C11C H11J 111.2 . . ?
C10C C11C H11I 111.2 . . ?
C10C C11C H11J 111.2 . . ?
H11I C11C H11J 109.1 . . ?
O5C C12C N3C 124.3(3) . . ?
O5C C12C C13C 120.3(3) . . ?
N3C C12C C13C 115.4(3) . . ?
N4C C13C C12C 108.8(3) . . ?
N4C C13C H13C 110.0 . . ?
N4C C13C C14C 104.9(3) . . ?
C12C C13C H13C 110.0 . . ?
C12C C13C C14C 113.1(3) . . ?
C14C C13C H13C 110.0 . . ?
C13C C14C H14G 110.6 . . ?
C13C C14C H14H 110.6 . . ?
H14G C14C H14H 108.7 . . ?
C15C C14C C13C 105.6(3) . . ?
C15C C14C H14G 110.6 . . ?
C15C C14C H14H 110.6 . . ?
C14C C15C H15G 110.8 . . ?
C14C C15C H15H 110.8 . . ?
H15G C15C H15H 108.9 . . ?
C16C C15C C14C 104.5(3) . . ?
C16C C15C H15G 110.8 . . ?
C16C C15C H15H 110.8 . . ?
N4C C16C C15C 101.8(3) . . ?
N4C C16C H16G 111.4 . . ?
N4C C16C H16H 111.4 . . ?
C15C C16C H16G 111.4 . . ?
C15C C16C H16H 111.4 . . ?
H16G C16C H16H 109.3 . . ?
F1E C17B C18B 111.1(5) . . ?
F2E C17B C18B 115.2(7) . . ?
F2E C17B F1E 108.9(8) . . ?
F2E C17B F3E 108.6(9) . . ?
F3E C17B C18B 112.6(9) . . ?
F3E C17B F1E 99.1(8) . . ?
F1B C17B C18B 115.7(4) . . ?
F1B C17B F2B 100.8(4) . . ?
F2B C17B C18B 108.6(4) . . ?
F3B C17B C18B 112.7(10) . . ?
F3B C17B F1B 110.5(8) . . ?
F3B C17B F2B 107.7(7) . . ?
O6B C18B C17B 111.7(3) . . ?
O7B C18B O6B 130.7(4) . . ?
O7B C18B C17B 117.7(4) . . ?
O6D C17D C18D 112.7(3) . . ?
O7D C17D O6D 130.9(3) . . ?
O7D C17D C18D 116.4(3) . . ?
F1D C18D C17D 110.3(3) . . ?
F2D C18D F1D 105.6(3) . . ?
F2D C18D F3D 106.4(4) . . ?
F2D C18D C17D 112.4(3) . . ?
F3D C18D F1D 107.1(3) . . ?
F3D C18D C17D 114.5(3) . . ?
O6C C17C O7C 130.7(3) . . ?
O6C C17C C18C 116.6(3) . . ?
O7C C17C C18C 112.7(3) . . ?
F1C C18C F2C 106.5(4) . . ?
F1C C18C C17C 113.9(3) . . ?
F2C C18C C17C 109.5(3) . . ?
F3C C18C F1C 107.0(4) . . ?
F3C C18C F2C 106.3(3) . . ?
F3C C18C C17C 113.2(3) . . ?
O6A C17A O7A 131.3(3) . . ?
O6A C17A C18A 116.2(3) . . ?
O7A C17A C18A 112.5(3) . . ?
F1A C18A F2A 109.6(3) . . ?
F1A C18A F3A 105.3(3) . . ?
F1A C18A C17A 110.6(3) . . ?
F2A C18A F3A 105.0(3) . . ?
F2A C18A C17A 113.7(3) . . ?
F3A C18A C17A 112.2(3) . . ?

loop_
_geom_bond_atom_site_label_1
_geom_bond_atom_site_label_2
_geom_bond_distance
_geom_bond_site_symmetry_2
_geom_bond_publ_flag
O1D H1D 0.8400 . ?
O1D C1D 1.310(4) . ?
O2D C1D 1.209(4) . ?
O3D C5D 1.246(4) . ?
O4D C6D 1.232(4) . ?
O5D C12D 1.239(4) . ?
N1D H1DA 0.896(14) . ?
N1D H1DB 0.891(13) . ?
N1D C5D 1.322(5) . ?
N2D H2D 0.901(14) . ?
N2D C4D 1.453(4) . ?
N2D C6D 1.346(4) . ?
N3D C7D 1.479(4) . ?
N3D C11D 1.476(5) . ?
N3D C12D 1.344(5) . ?
N4D H4DA 0.902(13) . ?
N4D H4DB 0.900(13) . ?
N4D C13D 1.486(5) . ?
N4D C16D 1.492(4) . ?
C1D C2D 1.504(5) . ?
C2D H2DA 0.9900 . ?
C2D H2DB 0.9900 . ?
C2D C3D 1.523(5) . ?
C3D H3DA 0.9900 . ?
C3D H3DB 0.9900 . ?
C3D C4D 1.528(4) . ?
C4D H4D 1.0000 . ?
C4D C5D 1.526(4) . ?
C6D C7D 1.528(4) . ?
C7D C8D 1.522(5) . ?
C7D C9D 1.542(5) . ?
C8D H8DA 0.9800 . ?
C8D H8DB 0.9800 . ?
C8D H8DC 0.9800 . ?
C9D H9DA 0.9900 . ?
C9D H9DB 0.9900 . ?
C9D H9DC 0.9900 . ?
C9D H9DD 0.9900 . ?
C9D C10D 1.599(7) . ?
C9D C10E 1.499(8) . ?
C11D H11A 0.9900 . ?
C11D H11B 0.9900 . ?
C11D H11C 0.9900 . ?
C11D H11D 0.9900 . ?
C11D C10D 1.554(7) . ?
C11D C10E 1.655(9) . ?
C12D C13D 1.520(5) . ?
C13D H13D 1.0000 . ?
C13D C14D 1.549(5) . ?
C14D H14A 0.9900 . ?
C14D H14B 0.9900 . ?
C14D C15D 1.535(5) . ?
C15D H15A 0.9900 . ?
C15D H15B 0.9900 . ?
C15D C16D 1.516(5) . ?
C16D H16A 0.9900 . ?
C16D H16B 0.9900 . ?
C10D H10A 0.9900 . ?
C10D H10B 0.9900 . ?
C10E H10C 0.9900 . ?
C10E H10D 0.9900 . ?
O1A C1A 1.216(4) . ?
O2A H2A 0.8400 . ?
O2A C1A 1.317(4) . ?
O3A C5A 1.244(4) . ?
O4A C6A 1.229(4) . ?
O5A C12A 1.237(4) . ?
N1A H1AA 0.894(14) . ?
N1A H1AB 0.901(13) . ?
N1A C5A 1.323(5) . ?
N2A H2AA 0.904(14) . ?
N2A C4A 1.454(4) . ?
N2A C6A 1.343(4) . ?
N3A C7A 1.483(4) . ?
N3A C11A 1.481(4) . ?
N3A C12A 1.345(5) . ?
N4A H4AA 0.9100 . ?
N4A H4AB 0.9100 . ?
N4A C13A 1.491(4) . ?
N4A C16A 1.496(4) . ?
C1A C2A 1.503(5) . ?
C2A H2AB 0.9900 . ?
C2A H2AC 0.9900 . ?
C2A C3A 1.531(4) . ?
C3A H3AA 0.9900 . ?
C3A H3AB 0.9900 . ?
C3A C4A 1.525(4) . ?
C4A H4A 1.0000 . ?
C4A C5A 1.530(5) . ?
C6A C7A 1.529(4) . ?
C7A C8A 1.533(4) . ?
C7A C9A 1.538(4) . ?
C8A H8AA 0.9800 . ?
C8A H8AB 0.9800 . ?
C8A H8AC 0.9800 . ?
C9A H9AA 0.9900 . ?
C9A H9AB 0.9900 . ?
C9A C10A 1.527(5) . ?
C10A H10E 0.9900 . ?
C10A H10F 0.9900 . ?
C10A C11A 1.531(5) . ?
C11A H11E 0.9900 . ?
C11A H11F 0.9900 . ?
C12A C13A 1.517(5) . ?
C13A H13A 1.0000 . ?
C13A C14A 1.545(5) . ?
C14A H14C 0.9900 . ?
C14A H14D 0.9900 . ?
C14A C15A 1.523(5) . ?
C15A H15C 0.9900 . ?
C15A H15D 0.9900 . ?
C15A C16A 1.529(6) . ?
C16A H16C 0.9900 . ?
C16A H16D 0.9900 . ?
O1B C1B 1.215(4) . ?
O2B H2B 0.8400 . ?
O2B C1B 1.316(4) . ?
O3B C5B 1.249(4) . ?
O4B C6B 1.239(4) . ?
O5B C12B 1.230(4) . ?
N1B H1BA 0.906(13) . ?
N1B H1BB 0.912(13) . ?
N1B C5B 1.324(5) . ?
N2B H2BA 0.908(14) . ?
N2B C4B 1.462(4) . ?
N2B C6B 1.345(4) . ?
N3B C7B 1.497(4) . ?
N3B C11B 1.484(4) . ?
N3B C12B 1.345(5) . ?
N4B H4BA 0.915(13) . ?
N4B H4BB 0.904(13) . ?
N4B C13B 1.492(5) . ?
N4B C16B 1.498(4) . ?
C1B C2B 1.506(5) . ?
C2B H2BB 0.9900 . ?
C2B H2BC 0.9900 . ?
C2B C3B 1.531(4) . ?
C3B H3BA 0.9900 . ?
C3B H3BB 0.9900 . ?
C3B C4B 1.525(4) . ?
C4B H4B 1.0000 . ?
C4B C5B 1.516(5) . ?
C6B C7B 1.517(4) . ?
C7B C8B 1.531(4) . ?
C7B C9B 1.537(5) . ?
C8B H8BA 0.9800 . ?
C8B H8BB 0.9800 . ?
C8B H8BC 0.9800 . ?
C9B H9BA 0.9900 . ?
C9B H9BB 0.9900 . ?
C9B C10B 1.515(5) . ?
C10B H10G 0.9900 . ?
C10B H10H 0.9900 . ?
C10B C11B 1.534(5) . ?
C11B H11G 0.9900 . ?
C11B H11H 0.9900 . ?
C12B C13B 1.519(5) . ?
C13B H13B 1.0000 . ?
C13B C14B 1.563(5) . ?
C14B H14E 0.9900 . ?
C14B H14F 0.9900 . ?
C14B C15B 1.521(5) . ?
C15B H15E 0.9900 . ?
C15B H15F 0.9900 . ?
C15B C16B 1.519(5) . ?
C16B H16E 0.9900 . ?
C16B H16F 0.9900 . ?
O1C H1C 0.8400 . ?
O1C C1C 1.316(4) . ?
O2C C1C 1.215(4) . ?
O3C C5C 1.247(4) . ?
O4C C6C 1.229(4) . ?
O5C C12C 1.230(4) . ?
N1C H1CA 0.890(13) . ?
N1C H1CB 0.895(14) . ?
N1C C5C 1.324(5) . ?
N2C H2C 0.902(14) . ?
N2C C4C 1.454(4) . ?
N2C C6C 1.347(4) . ?
N3C C7C 1.489(4) . ?
N3C C11C 1.482(4) . ?
N3C C12C 1.343(5) . ?
N4C H4CA 0.903(13) . ?
N4C H4CB 0.910(13) . ?
N4C C13C 1.494(5) . ?
N4C C16C 1.504(4) . ?
C1C C2C 1.501(5) . ?
C2C H2CA 0.9900 . ?
C2C H2CB 0.9900 . ?
C2C C3C 1.512(5) . ?
C3C H3CA 0.9900 . ?
C3C H3CB 0.9900 . ?
C3C C4C 1.528(4) . ?
C4C H4C 1.0000 . ?
C4C C5C 1.524(5) . ?
C6C C7C 1.526(4) . ?
C7C C8C 1.526(5) . ?
C7C C9C 1.542(5) . ?
C8C H8CA 0.9800 . ?
C8C H8CB 0.9800 . ?
C8C H8CC 0.9800 . ?
C9C H9CA 0.9900 . ?
C9C H9CB 0.9900 . ?
C9C C10C 1.524(5) . ?
C10C H10I 0.9900 . ?
C10C H10J 0.9900 . ?
C10C C11C 1.530(5) . ?
C11C H11I 0.9900 . ?
C11C H11J 0.9900 . ?
C12C C13C 1.521(5) . ?
C13C H13C 1.0000 . ?
C13C C14C 1.549(5) . ?
C14C H14G 0.9900 . ?
C14C H14H 0.9900 . ?
C14C C15C 1.533(5) . ?
C15C H15G 0.9900 . ?
C15C H15H 0.9900 . ?
C15C C16C 1.517(5) . ?
C16C H16G 0.9900 . ?
C16C H16H 0.9900 . ?
O6B C18B 1.249(5) . ?
O7B C18B 1.236(5) . ?
C17B C18B 1.537(5) . ?
C17B F1E 1.394(10) . ?
C17B F2E 1.217(10) . ?
C17B F3E 1.359(11) . ?
C17B F1B 1.313(6) . ?
C17B F2B 1.416(7) . ?
C17B F3B 1.281(11) . ?
F1D C18D 1.334(5) . ?
F2D C18D 1.322(5) . ?
F3D C18D 1.323(5) . ?
O6D C17D 1.250(5) . ?
O7D C17D 1.232(5) . ?
C17D C18D 1.552(5) . ?
F1C C18C 1.328(5) . ?
F2C C18C 1.343(5) . ?
F3C C18C 1.322(4) . ?
O6C C17C 1.236(4) . ?
O7C C17C 1.249(5) . ?
C17C C18C 1.540(5) . ?
F1A C18A 1.310(5) . ?
F2A C18A 1.312(4) . ?
F3A C18A 1.360(5) . ?
O6A C17A 1.235(5) . ?
O7A C17A 1.255(5) . ?
C17A C18A 1.560(5) . ?

loop_
_geom_torsion_atom_site_label_1
_geom_torsion_atom_site_label_2
_geom_torsion_atom_site_label_3
_geom_torsion_atom_site_label_4
_geom_torsion
_geom_torsion_site_symmetry_1
_geom_torsion_site_symmetry_2
_geom_torsion_site_symmetry_3
_geom_torsion_site_symmetry_4
_geom_torsion_publ_flag
O1D C1D C2D C3D -169.1(3) . . . . ?
O2D C1D C2D C3D 12.5(5) . . . . ?
O4D C6D C7D N3D 173.3(3) . . . . ?
O4D C6D C7D C8D 47.9(4) . . . . ?
O4D C6D C7D C9D -73.7(4) . . . . ?
O5D C12D C13D N4D 18.0(4) . . . . ?
O5D C12D C13D C14D -99.0(4) . . . . ?
N2D C4D C5D O3D -166.8(3) . . . . ?
N2D C4D C5D N1D 15.4(4) . . . . ?
N2D C6D C7D N3D -10.1(4) . . . . ?
N2D C6D C7D C8D -135.5(3) . . . . ?
N2D C6D C7D C9D 102.9(3) . . . . ?
N3D C7D C9D C10D 28.1(4) . . . . ?
N3D C7D C9D C10E -32.5(5) . . . . ?
N3D C11D C10D C9D 42.1(5) . . . . ?
N3D C11D C10E C9D -47.0(6) . . . . ?
N3D C12D C13D N4D -163.4(3) . . . . ?
N3D C12D C13D C14D 79.6(4) . . . . ?
N4D C13D C14D C15D 2.9(3) . . . . ?
C1D C2D C3D C4D -163.7(3) . . . . ?
C2D C3D C4D N2D -67.0(4) . . . . ?
C2D C3D C4D C5D 168.2(3) . . . . ?
C3D C4D C5D O3D -41.6(4) . . . . ?
C3D C4D C5D N1D 140.5(3) . . . . ?
C4D N2D C6D O4D -4.3(5) . . . . ?
C4D N2D C6D C7D 179.3(3) . . . . ?
C6D N2D C4D C3D 116.5(3) . . . . ?
C6D N2D C4D C5D -119.6(3) . . . . ?
C6D C7D C9D C10D -92.1(4) . . . . ?
C6D C7D C9D C10E -152.7(4) . . . . ?
C7D N3D C11D C10D -27.9(5) . . . . ?
C7D N3D C11D C10E 29.3(5) . . . . ?
C7D N3D C12D O5D 11.3(5) . . . . ?
C7D N3D C12D C13D -167.2(3) . . . . ?
C7D C9D C10D C11D -43.5(4) . . . . ?
C7D C9D C10E C11D 48.8(5) . . . . ?
C8D C7D C9D C10D 147.1(3) . . . . ?
C8D C7D C9D C10E 86.6(5) . . . . ?
C11D N3D C7D C6D 115.5(4) . . . . ?
C11D N3D C7D C8D -119.8(4) . . . . ?
C11D N3D C7D C9D -0.5(4) . . . . ?
C11D N3D C12D O5D -173.7(4) . . . . ?
C11D N3D C12D C13D 7.8(5) . . . . ?
C12D N3D C7D C6D -68.9(4) . . . . ?
C12D N3D C7D C8D 55.8(4) . . . . ?
C12D N3D C7D C9D 175.0(3) . . . . ?
C12D N3D C11D C10D 156.6(4) . . . . ?
C12D N3D C11D C10E -146.2(4) . . . . ?
C12D C13D C14D C15D 122.3(3) . . . . ?
C13D N4D C16D C15D 41.1(3) . . . . ?
C13D C14D C15D C16D 21.7(3) . . . . ?
C14D C15D C16D N4D -38.2(3) . . . . ?
C16D N4D C13D C12D -148.9(3) . . . . ?
C16D N4D C13D C14D -27.2(3) . . . . ?
O1A C1A C2A C3A -117.4(4) . . . . ?
O2A C1A C2A C3A 62.2(4) . . . . ?
O4A C6A C7A N3A 171.6(3) . . . . ?
O4A C6A C7A C8A 46.6(4) . . . . ?
O4A C6A C7A C9A -75.2(4) . . . . ?
O5A C12A C13A N4A 17.8(4) . . . . ?
O5A C12A C13A C14A -99.3(4) . . . . ?
N2A C4A C5A O3A -156.3(3) . . . . ?
N2A C4A C5A N1A 26.7(4) . . . . ?
N2A C6A C7A N3A -10.9(4) . . . . ?
N2A C6A C7A C8A -135.9(3) . . . . ?
N2A C6A C7A C9A 102.3(3) . . . . ?
N3A C7A C9A C10A -28.9(3) . . . . ?
N3A C12A C13A N4A -164.5(3) . . . . ?
N3A C12A C13A C14A 78.4(4) . . . . ?
N4A C13A C14A C15A 0.6(4) . . . . ?
C1A C2A C3A C4A 171.7(3) . . . . ?
C2A C3A C4A N2A 64.7(4) . . . . ?
C2A C3A C4A C5A -62.1(3) . . . . ?
C3A C4A C5A O3A -28.3(4) . . . . ?
C3A C4A C5A N1A 154.6(3) . . . . ?
C4A N2A C6A O4A -5.4(5) . . . . ?
C4A N2A C6A C7A 177.1(3) . . . . ?
C6A N2A C4A C3A 99.5(3) . . . . ?
C6A N2A C4A C5A -133.1(3) . . . . ?
C6A C7A C9A C10A -149.7(3) . . . . ?
C7A N3A C11A C10A 17.9(4) . . . . ?
C7A N3A C12A O5A 10.5(5) . . . . ?
C7A N3A C12A C13A -167.1(3) . . . . ?
C7A C9A C10A C11A 39.9(4) . . . . ?
C8A C7A C9A C10A 89.3(3) . . . . ?
C9A C10A C11A N3A -34.9(4) . . . . ?
C11A N3A C7A C6A 122.8(3) . . . . ?
C11A N3A C7A C8A -112.3(3) . . . . ?
C11A N3A C7A C9A 6.7(3) . . . . ?
C11A N3A C12A O5A -178.7(3) . . . . ?
C11A N3A C12A C13A 3.7(5) . . . . ?
C12A N3A C7A C6A -65.3(4) . . . . ?
C12A N3A C7A C8A 59.5(4) . . . . ?
C12A N3A C7A C9A 178.5(3) . . . . ?
C12A N3A C11A C10A -153.8(3) . . . . ?
C12A C13A C14A C15A 119.6(3) . . . . ?
C13A N4A C16A C15A 38.0(3) . . . . ?
C13A C14A C15A C16A 22.4(4) . . . . ?
C14A C15A C16A N4A -36.8(3) . . . . ?
C16A N4A C13A C12A -145.8(3) . . . . ?
C16A N4A C13A C14A -24.2(3) . . . . ?
O1B C1B C2B C3B -113.7(4) . . . . ?
O2B C1B C2B C3B 66.1(4) . . . . ?
O4B C6B C7B N3B 174.7(3) . . . . ?
O4B C6B C7B C8B 49.3(4) . . . . ?
O4B C6B C7B C9B -72.7(4) . . . . ?
O5B C12B C13B N4B 14.4(4) . . . . ?
O5B C12B C13B C14B -102.0(4) . . . . ?
N2B C4B C5B O3B -156.1(3) . . . . ?
N2B C4B C5B N1B 27.3(4) . . . . ?
N2B C6B C7B N3B -9.0(4) . . . . ?
N2B C6B C7B C8B -134.5(3) . . . . ?
N2B C6B C7B C9B 103.5(3) . . . . ?
N3B C7B C9B C10B -29.0(3) . . . . ?
N3B C12B C13B N4B -166.9(3) . . . . ?
N3B C12B C13B C14B 76.8(4) . . . . ?
N4B C13B C14B C15B -0.2(4) . . . . ?
C1B C2B C3B C4B 167.7(3) . . . . ?
C2B C3B C4B N2B 66.3(4) . . . . ?
C2B C3B C4B C5B -61.1(4) . . . . ?
C3B C4B C5B O3B -27.7(4) . . . . ?
C3B C4B C5B N1B 155.6(3) . . . . ?
C4B N2B C6B O4B -5.6(5) . . . . ?
C4B N2B C6B C7B 178.3(3) . . . . ?
C6B N2B C4B C3B 101.0(3) . . . . ?
C6B N2B C4B C5B -130.6(3) . . . . ?
C6B C7B C9B C10B -149.0(3) . . . . ?
C7B N3B C11B C10B 18.7(4) . . . . ?
C7B N3B C12B O5B 10.5(5) . . . . ?
C7B N3B C12B C13B -168.2(3) . . . . ?
C7B C9B C10B C11B 40.6(4) . . . . ?
C8B C7B C9B C10B 89.7(3) . . . . ?
C9B C10B C11B N3B -35.9(4) . . . . ?
C11B N3B C7B C6B 121.2(3) . . . . ?
C11B N3B C7B C8B -113.4(3) . . . . ?
C11B N3B C7B C9B 6.1(3) . . . . ?
C11B N3B C12B O5B -179.8(3) . . . . ?
C11B N3B C12B C13B 1.5(5) . . . . ?
C12B N3B C7B C6B -67.8(4) . . . . ?
C12B N3B C7B C8B 57.6(4) . . . . ?
C12B N3B C7B C9B 177.1(3) . . . . ?
C12B N3B C11B C10B -152.1(3) . . . . ?
C12B C13B C14B C15B 118.6(3) . . . . ?
C13B N4B C16B C15B 38.2(3) . . . . ?
C13B C14B C15B C16B 23.3(4) . . . . ?
C14B C15B C16B N4B -37.5(3) . . . . ?
C16B N4B C13B C12B -145.5(3) . . . . ?
C16B N4B C13B C14B -23.6(3) . . . . ?
O1C C1C C2C C3C -177.6(3) . . . . ?
O2C C1C C2C C3C 2.1(5) . . . . ?
O4C C6C C7C N3C 171.4(3) . . . . ?
O4C C6C C7C C8C 46.1(4) . . . . ?
O4C C6C C7C C9C -76.3(4) . . . . ?
O5C C12C C13C N4C 18.1(4) . . . . ?
O5C C12C C13C C14C -97.9(4) . . . . ?
N2C C4C C5C O3C -166.4(3) . . . . ?
N2C C4C C5C N1C 15.6(4) . . . . ?
N2C C6C C7C N3C -11.0(4) . . . . ?
N2C C6C C7C C8C -136.3(3) . . . . ?
N2C C6C C7C C9C 101.3(3) . . . . ?
N3C C7C C9C C10C -31.5(3) . . . . ?
N3C C12C C13C N4C -163.2(3) . . . . ?
N3C C12C C13C C14C 80.8(4) . . . . ?
N4C C13C C14C C15C 3.0(3) . . . . ?
C1C C2C C3C C4C -168.0(3) . . . . ?
C2C C3C C4C N2C -64.6(3) . . . . ?
C2C C3C C4C C5C 169.8(3) . . . . ?
C3C C4C C5C O3C -41.0(4) . . . . ?
C3C C4C C5C N1C 141.0(3) . . . . ?
C4C N2C C6C O4C -3.9(5) . . . . ?
C4C N2C C6C C7C 178.7(3) . . . . ?
C6C N2C C4C C3C 112.5(3) . . . . ?
C6C N2C C4C C5C -123.2(3) . . . . ?
C6C C7C C9C C10C -152.1(3) . . . . ?
C7C N3C C11C C10C 16.4(4) . . . . ?
C7C N3C C12C O5C 9.6(5) . . . . ?
C7C N3C C12C C13C -169.0(3) . . . . ?
C7C C9C C10C C11C 42.0(4) . . . . ?
C8C C7C C9C C10C 87.0(3) . . . . ?
C9C C10C C11C N3C -35.3(4) . . . . ?
C11C N3C C7C C6C 124.7(3) . . . . ?
C11C N3C C7C C8C -110.3(3) . . . . ?
C11C N3C C7C C9C 9.2(3) . . . . ?
C11C N3C C12C O5C 179.6(3) . . . . ?
C11C N3C C12C C13C 1.0(5) . . . . ?
C12C N3C C7C C6C -64.2(4) . . . . ?
C12C N3C C7C C8C 60.8(4) . . . . ?
C12C N3C C7C C9C -179.7(3) . . . . ?
C12C N3C C11C C10C -154.6(3) . . . . ?
C12C C13C C14C C15C 121.3(3) . . . . ?
C13C N4C C16C C15C 41.0(3) . . . . ?
C13C C14C C15C C16C 21.9(3) . . . . ?
C14C C15C C16C N4C -38.1(3) . . . . ?
C16C N4C C13C C12C -148.5(3) . . . . ?
C16C N4C C13C C14C -27.3(3) . . . . ?
F1E C17B C18B O6B -158.3(7) . . . . ?
F1E C17B C18B O7B 22.3(8) . . . . ?
F2E C17B C18B O6B 77.1(10) . . . . ?
F2E C17B C18B O7B -102.2(10) . . . . ?
F3E C17B C18B O6B -48.2(8) . . . . ?
F3E C17B C18B O7B 132.4(7) . . . . ?
F1B C17B C18B O6B 164.6(5) . . . . ?
F1B C17B C18B O7B -14.8(6) . . . . ?
F2B C17B C18B O6B 52.2(5) . . . . ?
F2B C17B C18B O7B -127.2(4) . . . . ?
F3B C17B C18B O6B -67.0(7) . . . . ?
F3B C17B C18B O7B 113.6(7) . . . . ?
O6D C17D C18D F1D 69.4(4) . . . . ?
O6D C17D C18D F2D -48.2(5) . . . . ?
O6D C17D C18D F3D -169.7(3) . . . . ?
O7D C17D C18D F1D -109.9(4) . . . . ?
O7D C17D C18D F2D 132.6(4) . . . . ?
O7D C17D C18D F3D 11.0(5) . . . . ?
O6C C17C C18C F1C 14.1(5) . . . . ?
O6C C17C C18C F2C -105.0(4) . . . . ?
O6C C17C C18C F3C 136.6(4) . . . . ?
O7C C17C C18C F1C -167.2(4) . . . . ?
O7C C17C C18C F2C 73.7(4) . . . . ?
O7C C17C C18C F3C -44.7(5) . . . . ?
O6A C17A C18A F1A -87.9(4) . . . . ?
O6A C17A C18A F2A 148.3(3) . . . . ?
O6A C17A C18A F3A 29.4(5) . . . . ?
O7A C17A C18A F1A 91.0(4) . . . . ?
O7A C17A C18A F2A -32.8(5) . . . . ?
O7A C17A C18A F3A -151.8(3) . . . . ?

loop_
_twin_individual_id
_twin_individual_mass_fraction_refined
1 0.6847(9)
2 0.3153(9)
